data_4064897
loop_
_publ_author_name
'Gao, Wei'
'Song, Li-Cheng'
'Yin, Bang-Shao'
'Zan, Hui-Ning'
'Wang, De-Fu'
'Song, Hai-Bin'

_publ_section_title
;
 Synthesis and Characterization of Single, Double, and Triple Butterfly
 [2Fe2E] (E = Se, S) Cluster Complexes Related to the Active Site of
 [FeFe]-Hydrogenases
;
_journal_issue 15
_journal_name_full Organometallics
_journal_page_first 4097
_journal_paper_doi 10.1021/om200395g
_journal_volume 30
_journal_year 2011
_chemical_formula_sum 'C24 H13 Cl2 Fe4 N3 O14 S4'
_chemical_formula_weight 989.91
_chemical_name_systematic
; 
 ? 
;
_space_group_IT_number 2
_symmetry_cell_setting triclinic
_symmetry_space_group_name_Hall '-P 1'
_symmetry_space_group_name_H-M 'P -1'
_atom_sites_solution_hydrogens geom
_atom_sites_solution_primary direct
_atom_sites_solution_secondary difmap
_audit_creation_method SHELXL-97
_cell_angle_alpha 90.33(3)
_cell_angle_beta 99.69(3)
_cell_angle_gamma 107.96(3)
_cell_formula_units_Z 8
_cell_length_a 16.102(3)
_cell_length_b 20.117(4)
_cell_length_c 23.671(5)
_cell_measurement_temperature 113(2)
_cell_volume 7176(3)
_computing_cell_refinement crystalclear
_computing_data_collection crystalclear
_computing_data_reduction crystalclear
_computing_molecular_graphics 'Bruker SHELXTL'
_computing_publication_material 'Bruker SHELXTL'
_computing_structure_refinement 'SHELXL-97 (Sheldrick, 1997)'
_computing_structure_solution 'SHELXS-97 (Sheldrick, 1990)'
_diffrn_ambient_temperature 113(2)
_diffrn_measured_fraction_theta_full 0.981
_diffrn_measured_fraction_theta_max 0.981
_diffrn_measurement_device_type 'rigaku saturn'
_diffrn_measurement_method '\w scans'
_diffrn_radiation_monochromator confocal
_diffrn_radiation_source 'rotating anode'
_diffrn_radiation_type MoK\a
_diffrn_radiation_wavelength 0.71073
_diffrn_reflns_av_R_equivalents 0.0413
_diffrn_reflns_av_sigmaI/netI 0.0588
_diffrn_reflns_limit_h_max 19
_diffrn_reflns_limit_h_min -19
_diffrn_reflns_limit_k_max 23
_diffrn_reflns_limit_k_min -23
_diffrn_reflns_limit_l_max 28
_diffrn_reflns_limit_l_min -28
_diffrn_reflns_number 54371
_diffrn_reflns_theta_full 25.02
_diffrn_reflns_theta_max 25.02
_diffrn_reflns_theta_min 1.75
_diffrn_standards_decay_% 0
_diffrn_standards_interval_count 0
_diffrn_standards_interval_time 0
_diffrn_standards_number 0
_exptl_absorpt_coefficient_mu 2.034
_exptl_absorpt_correction_T_max 0.7924
_exptl_absorpt_correction_T_min 0.6865
_exptl_absorpt_correction_type multi-scan
_exptl_absorpt_process_details crystalclear
_exptl_crystal_density_diffrn 1.832
_exptl_crystal_density_method 'not measured'
_exptl_crystal_F_000 3936
_exptl_crystal_size_max 0.20
_exptl_crystal_size_mid 0.16
_exptl_crystal_size_min 0.12
_refine_diff_density_max 1.772
_refine_diff_density_min -1.072
_refine_diff_density_rms 0.120
_refine_ls_extinction_method none
_refine_ls_goodness_of_fit_ref 1.035
_refine_ls_hydrogen_treatment constr
_refine_ls_matrix_type full
_refine_ls_number_parameters 1885
_refine_ls_number_reflns 24851
_refine_ls_number_restraints 120
_refine_ls_restrained_S_all 1.052
_refine_ls_R_factor_all 0.0580
_refine_ls_R_factor_gt 0.0431
_refine_ls_shift/su_max 0.095
_refine_ls_shift/su_mean 0.002
_refine_ls_structure_factor_coef Fsqd
_refine_ls_weighting_details 'calc w=1/[\s^2^(Fo^2^)+(0.0707P)^2^+1.8895P] where P=(Fo^2^+2Fc^2^)/3'
_refine_ls_weighting_scheme calc
_refine_ls_wR_factor_gt 0.1099
_refine_ls_wR_factor_ref 0.1269
_reflns_number_gt 20183
_reflns_number_total 24851
_reflns_threshold_expression >2sigma(I)
_cod_data_source_file om200395g_si_002.cif
_cod_data_source_block Comp9
_cod_depositor_comments
;
The following automatic conversions were performed:

'_symmetry_cell_setting' value 'Triclinic' changed to 'triclinic'
according to /home/saulius/struct/CIF-dictionaries/cif_core.dic
dictionary named 'cif_core.dic' version 2.4.1 from 2010-06-29.

Automatic conversion script
Id: cif_fix_values 1715 2011-07-08 13:25:40Z adriana 
;
_cod_original_cell_volume 7176(2)
_cod_original_sg_symbol_H-M P-1
_cod_database_code 4064897

loop_
_symmetry_equiv_pos_as_xyz
'x, y, z'
'-x, -y, -z'

loop_
_atom_site_label
_atom_site_type_symbol
_atom_site_fract_x
_atom_site_fract_y
_atom_site_fract_z
_atom_site_U_iso_or_equiv
_atom_site_adp_type
_atom_site_occupancy
_atom_site_symmetry_multiplicity
_atom_site_calc_flag
_atom_site_refinement_flags
_atom_site_disorder_assembly
_atom_site_disorder_group
Fe1 Fe 0.83175(4) 0.39382(3) 0.43132(3) 0.01957(15) Uani 1 1 d . . .
Fe2 Fe 0.94509(4) 0.36785(3) 0.38117(3) 0.01872(15) Uani 1 1 d . . .
Fe3 Fe 0.68103(4) 0.31988(3) 0.15289(3) 0.01566(14) Uani 1 1 d . . .
Fe4 Fe 0.65531(4) 0.22126(3) 0.07980(3) 0.01733(15) Uani 1 1 d . . .
Fe5 Fe 0.15360(4) 0.15116(3) 0.53307(3) 0.01755(15) Uani 1 1 d . . .
Fe6 Fe 0.04314(4) 0.16219(3) 0.59251(3) 0.01769(15) Uani 1 1 d . . .
Fe7 Fe 0.30870(4) 0.16894(3) 0.83518(3) 0.01642(14) Uani 1 1 d . . .
Fe8 Fe 0.34086(4) 0.26093(3) 0.91525(3) 0.01764(15) Uani 1 1 d . . .
Fe9 Fe 0.33658(4) 0.40557(3) 0.41452(3) 0.01508(14) Uani 1 1 d . . .
Fe10 Fe 0.30978(4) 0.48441(3) 0.33610(3) 0.01505(14) Uani 1 1 d . . .
Fe11 Fe 0.03922(4) 0.36042(3) 0.09167(3) 0.02018(15) Uani 1 1 d . . .
Fe12 Fe 0.14964(4) 0.42416(4) 0.03147(3) 0.02165(16) Uani 1 1 d . . .
Fe13 Fe 0.34190(4) 0.89973(3) 0.42313(3) 0.01710(15) Uani 1 1 d . . .
Fe14 Fe 0.30977(4) 0.98088(3) 0.34764(3) 0.01523(14) Uani 1 1 d . . .
Fe15 Fe 0.05215(4) 0.89180(3) 0.11850(3) 0.01878(15) Uani 1 1 d . . .
Fe16 Fe 0.16744(4) 0.97689(3) 0.07188(3) 0.01982(15) Uani 1 1 d . . .
S1 S 0.87515(7) 0.29764(6) 0.44374(5) 0.0183(2) Uani 1 1 d . . .
S2 S 0.80829(7) 0.36334(6) 0.33703(5) 0.0187(2) Uani 1 1 d . . .
S3 S 0.65012(7) 0.20607(5) 0.17354(4) 0.0141(2) Uani 1 1 d . . .
S4 S 0.55907(7) 0.28163(6) 0.08345(5) 0.0194(2) Uani 1 1 d . . .
S5 S 0.17376(7) 0.14644(6) 0.62971(5) 0.0171(2) Uani 1 1 d . . .
S6 S 0.12609(7) 0.25255(6) 0.54927(5) 0.0181(2) Uani 1 1 d . . .
S7 S 0.34737(7) 0.28505(5) 0.82279(4) 0.0150(2) Uani 1 1 d . . .
S8 S 0.43028(8) 0.19655(6) 0.90534(5) 0.0191(2) Uani 1 1 d . . .
S9 S 0.43222(7) 0.51206(5) 0.40594(5) 0.0166(2) Uani 1 1 d . . .
S10 S 0.34132(7) 0.38452(5) 0.32142(4) 0.0135(2) Uani 1 1 d . . .
S11 S 0.17028(7) 0.44035(6) 0.12804(5) 0.0173(2) Uani 1 1 d . . .
S12 S 0.12034(7) 0.30926(6) 0.04822(5) 0.0210(3) Uani 1 1 d . . .
S13 S 0.42995(7) 1.01034(6) 0.41849(5) 0.0177(2) Uani 1 1 d . . .
S14 S 0.34980(7) 0.88574(5) 0.33004(4) 0.0145(2) Uani 1 1 d . . .
S15 S 0.18715(7) 0.95597(6) 0.16580(5) 0.0187(2) Uani 1 1 d . . .
S16 S 0.12724(7) 0.85952(6) 0.05717(5) 0.0191(2) Uani 1 1 d . . .
O1 O 0.9802(3) 0.2611(2) 0.31184(16) 0.0419(10) Uani 1 1 d . . .
O2 O 1.1061(2) 0.40864(19) 0.47038(17) 0.0388(9) Uani 1 1 d . . .
O3 O 1.0170(3) 0.4960(2) 0.32242(18) 0.0469(10) Uani 1 1 d . . .
O4 O 0.9386(3) 0.44288(19) 0.54556(16) 0.0415(10) Uani 1 1 d . . .
O5 O 0.8465(3) 0.53704(19) 0.39693(18) 0.0490(11) Uani 1 1 d . . .
O6 O 0.6556(3) 0.3548(2) 0.4634(2) 0.0662(15) Uani 1 1 d . . .
O7 O 0.6208(2) 0.38445(16) 0.24367(13) 0.0238(7) Uani 1 1 d . . .
O8 O 0.8659(2) 0.33958(18) 0.20675(14) 0.0311(8) Uani 1 1 d . . .
O9 O 0.7418(2) 0.44139(19) 0.08437(16) 0.0385(9) Uani 1 1 d . . .
O10 O 0.7022(2) 0.30057(19) -0.02040(14) 0.0318(8) Uani 1 1 d . . .
O11 O 0.5286(2) 0.08761(19) 0.02495(14) 0.0328(9) Uani 1 1 d . . .
O12 O 0.8155(2) 0.1769(2) 0.09632(16) 0.0422(10) Uani 1 1 d . . .
O13 O 0.6339(2) 0.18177(16) 0.43521(13) 0.0243(7) Uani 1 1 d . . .
O14 O 0.4044(2) 0.28428(16) 0.19558(13) 0.0218(7) Uani 1 1 d . . .
O15 O 0.3327(2) 0.19337(19) 0.50288(16) 0.0441(10) Uani 1 1 d . . .
O16 O 0.0498(3) 0.14150(19) 0.41663(16) 0.0445(10) Uani 1 1 d . . .
O17 O 0.1096(3) -0.00164(19) 0.52524(17) 0.0419(10) Uani 1 1 d . . .
O18 O -0.1065(2) 0.15352(18) 0.49991(17) 0.0390(9) Uani 1 1 d . . .
O19 O -0.0426(2) 0.01820(18) 0.62134(17) 0.0401(9) Uani 1 1 d . . .
O20 O -0.0004(2) 0.24289(19) 0.68089(16) 0.0395(9) Uani 1 1 d . . .
O21 O 0.3627(2) 0.10862(16) 0.73918(13) 0.0243(7) Uani 1 1 d . . .
O22 O 0.1301(2) 0.16171(19) 0.77620(15) 0.0331(8) Uani 1 1 d . . .
O23 O 0.2381(2) 0.04468(18) 0.89852(15) 0.0359(9) Uani 1 1 d . . .
O24 O 0.1803(3) 0.3031(2) 0.90630(16) 0.0462(11) Uani 1 1 d . . .
O25 O 0.2951(2) 0.17821(17) 1.01424(13) 0.0259(8) Uani 1 1 d . . .
O26 O 0.4778(2) 0.38828(19) 0.96866(14) 0.0335(9) Uani 1 1 d . . .
O27 O 0.36960(19) 0.34310(15) 0.56901(12) 0.0165(6) Uani 1 1 d . . .
O28 O 0.5795(2) 0.19739(16) 0.79065(13) 0.0221(7) Uani 1 1 d . . .
O29 O 0.4657(2) 0.33771(18) 0.46833(13) 0.0288(8) Uani 1 1 d . . .
O30 O 0.3010(2) 0.46800(17) 0.51654(13) 0.0257(8) Uani 1 1 d . . .
O31 O 0.1687(2) 0.28948(19) 0.40364(16) 0.0404(9) Uani 1 1 d . . .
O32 O 0.2437(2) 0.57552(19) 0.40189(15) 0.0361(9) Uani 1 1 d . . .
O33 O 0.1298(2) 0.40945(19) 0.27687(15) 0.0334(8) Uani 1 1 d . . .
O34 O 0.3684(2) 0.57447(16) 0.24269(14) 0.0259(8) Uani 1 1 d . . .
O35 O -0.0052(2) 0.2608(2) 0.18137(16) 0.0420(10) Uani 1 1 d . . .
O36 O -0.0462(2) 0.4630(2) 0.11918(17) 0.0441(10) Uani 1 1 d . . .
O37 O -0.1124(2) 0.29300(19) 0.00068(16) 0.0403(10) Uani 1 1 d . . .
O38 O 0.1121(3) 0.5578(2) 0.02444(18) 0.0531(12) Uani 1 1 d . . .
O39 O 0.0431(3) 0.3798(2) -0.08363(16) 0.0562(13) Uani 1 1 d . . .
O40 O 0.3276(3) 0.4665(2) 0.00013(17) 0.0493(11) Uani 1 1 d . . .
O41 O 0.5810(2) 0.58231(15) 0.29327(12) 0.0205(7) Uani 1 1 d . . .
O42 O 0.3640(2) 0.33897(15) 0.06636(12) 0.0197(7) Uani 1 1 d . . .
O43 O 0.4829(2) 0.84206(19) 0.47370(14) 0.0305(8) Uani 1 1 d . . .
O44 O 0.2852(2) 0.95213(18) 0.52169(14) 0.0299(8) Uani 1 1 d . . .
O45 O 0.1905(2) 0.76995(19) 0.40823(17) 0.0444(10) Uani 1 1 d . . .
O46 O 0.2415(2) 1.07166(19) 0.41191(15) 0.0355(9) Uani 1 1 d . . .
O47 O 0.1277(2) 0.90026(18) 0.29323(14) 0.0304(8) Uani 1 1 d . . .
O48 O 0.3676(2) 1.07201(16) 0.25454(13) 0.0223(7) Uani 1 1 d . . .
O49 O 0.0128(2) 0.7659(2) 0.18499(16) 0.0420(10) Uani 1 1 d . . .
O50 O -0.0255(2) 0.9818(2) 0.17616(17) 0.0448(10) Uani 1 1 d . . .
O51 O -0.1040(2) 0.8538(2) 0.02546(17) 0.0403(9) Uani 1 1 d . . .
O52 O 0.1487(3) 1.11094(19) 0.10734(18) 0.0483(11) Uani 1 1 d . . .
O53 O 0.0649(2) 0.9752(2) -0.04298(16) 0.0411(10) Uani 1 1 d . . .
O54 O 0.3472(3) 1.0309(2) 0.0460(2) 0.0659(15) Uani 1 1 d . . .
O55 O 0.3689(2) 0.86372(16) 0.06987(13) 0.0230(7) Uani 1 1 d . . .
O56 O 0.58565(19) 1.09135(15) 0.30562(13) 0.0198(7) Uani 1 1 d . . .
N1 N 0.7168(2) 0.23377(18) 0.37039(15) 0.0147(8) Uani 1 1 d . . .
N2 N 0.5425(2) 0.22946(17) 0.30051(14) 0.0124(7) Uani 1 1 d . . .
N3 N 0.4815(2) 0.21467(18) 0.17263(15) 0.0150(8) Uani 1 1 d . . .
N4 N 0.2830(2) 0.28307(18) 0.62915(15) 0.0163(8) Uani 1 1 d . . .
N5 N 0.4507(2) 0.27083(18) 0.69372(15) 0.0157(8) Uani 1 1 d . . .
N6 N 0.5117(2) 0.27111(19) 0.82043(15) 0.0189(8) Uani 1 1 d . . .
N7 N 0.5098(2) 0.47493(17) 0.31970(14) 0.0141(8) Uani 1 1 d . . .
N8 N 0.4467(2) 0.44950(17) 0.19229(14) 0.0120(7) Uani 1 1 d . . .
N9 N 0.2778(2) 0.35667(19) 0.12735(15) 0.0164(8) Uani 1 1 d . . .
N10 N 0.5145(2) 0.98389(18) 0.33201(15) 0.0173(8) Uani 1 1 d . . .
N11 N 0.4553(2) 0.96153(18) 0.20405(15) 0.0149(8) Uani 1 1 d . . .
N12 N 0.2835(2) 0.87396(18) 0.13315(15) 0.0175(8) Uani 1 1 d . . .
C1 C 0.9694(3) 0.3042(3) 0.3383(2) 0.0272(11) Uani 1 1 d . . .
C2 C 1.0433(3) 0.3923(3) 0.4356(2) 0.0290(12) Uani 1 1 d . . .
C3 C 0.9887(3) 0.4461(3) 0.3446(2) 0.0304(12) Uani 1 1 d . . .
C4 C 0.8968(3) 0.4244(2) 0.5016(2) 0.0294(12) Uani 1 1 d . . .
C5 C 0.8405(3) 0.4815(3) 0.4109(2) 0.0340(13) Uani 1 1 d . . .
C6 C 0.7226(3) 0.3698(3) 0.4503(2) 0.0310(12) Uani 1 1 d . . .
C7 C 0.6440(3) 0.3593(2) 0.20835(19) 0.0176(10) Uani 1 1 d . . .
C8 C 0.7936(3) 0.3317(2) 0.18670(19) 0.0224(11) Uani 1 1 d . . .
C9 C 0.7181(3) 0.3948(3) 0.1115(2) 0.0272(11) Uani 1 1 d . . .
C10 C 0.6842(3) 0.2685(2) 0.01806(19) 0.0221(10) Uani 1 1 d . . .
C11 C 0.5789(3) 0.1394(3) 0.04506(19) 0.0220(11) Uani 1 1 d . . .
C12 C 0.7537(3) 0.1949(2) 0.0898(2) 0.0238(11) Uani 1 1 d . . .
C13 C 0.7923(3) 0.2202(2) 0.40422(19) 0.0211(10) Uani 1 1 d . . .
H13A H 0.8214 0.1994 0.3785 0.025 Uiso 1 1 calc R . .
H13B H 0.7711 0.1852 0.4320 0.025 Uiso 1 1 calc R . .
C14 C 0.7358(3) 0.2731(2) 0.32105(18) 0.0171(9) Uani 1 1 d . . .
H14A H 0.6790 0.2738 0.2977 0.021 Uiso 1 1 calc R . .
H14B H 0.7636 0.2485 0.2974 0.021 Uiso 1 1 calc R . .
C15 C 0.6372(3) 0.2104(2) 0.38974(18) 0.0173(10) Uani 1 1 d . . .
C16 C 0.5522(3) 0.2195(2) 0.35712(17) 0.0127(9) Uani 1 1 d . . .
C17 C 0.4846(3) 0.2112(2) 0.38810(19) 0.0184(10) Uani 1 1 d . . .
H17 H 0.4940 0.2036 0.4279 0.022 Uiso 1 1 calc R . .
C18 C 0.4026(3) 0.2141(2) 0.36020(19) 0.0198(10) Uani 1 1 d . . .
H18 H 0.3551 0.2088 0.3805 0.024 Uiso 1 1 calc R . .
C19 C 0.3921(3) 0.2249(2) 0.30205(18) 0.0161(9) Uani 1 1 d . . .
H19 H 0.3371 0.2276 0.2818 0.019 Uiso 1 1 calc R . .
C20 C 0.4628(3) 0.2316(2) 0.27389(18) 0.0138(9) Uani 1 1 d . . .
C21 C 0.4487(3) 0.2464(2) 0.21130(18) 0.0151(9) Uani 1 1 d . . .
C22 C 0.5347(3) 0.1682(2) 0.18535(19) 0.0160(9) Uani 1 1 d . . .
H22A H 0.5062 0.1243 0.1610 0.019 Uiso 1 1 calc R . .
H22B H 0.5357 0.1562 0.2259 0.019 Uiso 1 1 calc R . .
C23 C 0.4634(3) 0.2279(2) 0.11307(17) 0.0169(9) Uani 1 1 d . . .
H23A H 0.4172 0.2515 0.1077 0.020 Uiso 1 1 calc R . .
H23B H 0.4385 0.1824 0.0905 0.020 Uiso 1 1 calc R . .
C24 C 0.2629(3) 0.1773(2) 0.5151(2) 0.0270(11) Uani 1 1 d . . .
C25 C 0.0907(3) 0.1460(2) 0.4616(2) 0.0277(11) Uani 1 1 d . . .
C26 C 0.1287(3) 0.0577(3) 0.5280(2) 0.0264(11) Uani 1 1 d . . .
C27 C -0.0487(3) 0.1574(2) 0.5363(2) 0.0266(11) Uani 1 1 d . . .
C28 C -0.0094(3) 0.0744(2) 0.6105(2) 0.0227(10) Uani 1 1 d . . .
C29 C 0.0162(3) 0.2103(2) 0.6473(2) 0.0250(11) Uani 1 1 d . . .
C30 C 0.3432(3) 0.1320(2) 0.7768(2) 0.0196(10) Uani 1 1 d . . .
C31 C 0.1996(3) 0.1641(2) 0.7991(2) 0.0227(10) Uani 1 1 d . . .
C32 C 0.2649(3) 0.0916(2) 0.8727(2) 0.0247(11) Uani 1 1 d . . .
C33 C 0.2428(3) 0.2875(3) 0.9096(2) 0.0276(11) Uani 1 1 d . . .
C34 C 0.3127(3) 0.2112(2) 0.97646(19) 0.0207(10) Uani 1 1 d . . .
C35 C 0.4231(3) 0.3390(3) 0.95048(19) 0.0223(10) Uani 1 1 d . . .
C36 C 0.2120(3) 0.3103(2) 0.60367(19) 0.0184(10) Uani 1 1 d . . .
H36A H 0.2388 0.3547 0.5862 0.022 Uiso 1 1 calc R . .
H36B H 0.1835 0.3215 0.6348 0.022 Uiso 1 1 calc R . .
C37 C 0.2562(3) 0.2266(2) 0.66610(18) 0.0180(10) Uani 1 1 d . . .
H37A H 0.2314 0.2430 0.6970 0.022 Uiso 1 1 calc R . .
H37B H 0.3095 0.2149 0.6844 0.022 Uiso 1 1 calc R . .
C38 C 0.3615(3) 0.3050(2) 0.60933(17) 0.0135(9) Uani 1 1 d U . .
C39 C 0.4427(3) 0.2877(2) 0.63821(17) 0.0144(9) Uani 1 1 d . . .
C40 C 0.5097(3) 0.2952(2) 0.60646(18) 0.0176(10) Uani 1 1 d . . .
H40 H 0.5017 0.3070 0.5675 0.021 Uiso 1 1 calc R . .
C41 C 0.5883(3) 0.2854(2) 0.63235(19) 0.0198(10) Uani 1 1 d . . .
H41 H 0.6352 0.2905 0.6116 0.024 Uiso 1 1 calc R . .
C42 C 0.5974(3) 0.2682(2) 0.68880(19) 0.0157(9) Uani 1 1 d U . .
H42 H 0.6503 0.2603 0.7073 0.019 Uiso 1 1 calc R . .
C43 C 0.5282(3) 0.2625(2) 0.71820(18) 0.0136(9) Uani 1 1 d U . .
C44 C 0.5398(3) 0.2406(2) 0.77888(18) 0.0151(9) Uani 1 1 d . . .
C45 C 0.4630(3) 0.3206(2) 0.81237(19) 0.0164(9) Uani 1 1 d . . .
H45A H 0.4635 0.3370 0.7730 0.020 Uiso 1 1 calc R . .
H45B H 0.4937 0.3617 0.8397 0.020 Uiso 1 1 calc R . .
C46 C 0.5290(3) 0.2512(2) 0.87896(18) 0.0186(10) Uani 1 1 d . . .
H46A H 0.5562 0.2942 0.9046 0.022 Uiso 1 1 calc R . .
H46B H 0.5727 0.2253 0.8815 0.022 Uiso 1 1 calc R . .
C47 C 0.4136(3) 0.3631(2) 0.44932(18) 0.0193(10) Uani 1 1 d . . .
C48 C 0.3137(3) 0.4425(2) 0.47728(19) 0.0179(10) Uani 1 1 d . . .
C49 C 0.2340(3) 0.3343(2) 0.40744(19) 0.0213(10) Uani 1 1 d . . .
C50 C 0.2700(3) 0.5412(2) 0.3760(2) 0.0256(11) Uani 1 1 d . . .
C51 C 0.2003(3) 0.4395(2) 0.30014(19) 0.0213(10) Uani 1 1 d . . .
C52 C 0.3466(3) 0.5394(2) 0.27889(19) 0.0187(10) Uani 1 1 d . . .
C53 C 0.0128(3) 0.3009(3) 0.1475(2) 0.0299(12) Uani 1 1 d . . .
C54 C -0.0134(3) 0.4233(3) 0.1090(2) 0.0293(12) Uani 1 1 d . . .
C55 C -0.0538(3) 0.3188(2) 0.0361(2) 0.0261(11) Uani 1 1 d . . .
C56 C 0.1279(3) 0.5063(3) 0.0274(2) 0.0331(12) Uani 1 1 d . . .
C57 C 0.0850(4) 0.3967(3) -0.0399(2) 0.0339(13) Uani 1 1 d . . .
C58 C 0.2585(3) 0.4498(3) 0.0130(2) 0.0301(12) Uani 1 1 d . . .
C59 C 0.5277(3) 0.5008(2) 0.37883(17) 0.0154(9) Uani 1 1 d . . .
H59A H 0.5753 0.5464 0.3834 0.018 Uiso 1 1 calc R . .
H59B H 0.5505 0.4679 0.4030 0.018 Uiso 1 1 calc R . .
C60 C 0.4561(3) 0.4022(2) 0.30952(18) 0.0137(9) Uani 1 1 d . . .
H60A H 0.4847 0.3737 0.3351 0.016 Uiso 1 1 calc R . .
H60B H 0.4545 0.3869 0.2694 0.016 Uiso 1 1 calc R . .
C61 C 0.5385(3) 0.5210(2) 0.27979(17) 0.0113(9) Uani 1 1 d U . .
C62 C 0.5239(3) 0.4964(2) 0.21724(18) 0.0140(9) Uani 1 1 d . . .
C63 C 0.5929(3) 0.5269(2) 0.18770(19) 0.0183(10) Uani 1 1 d . . .
H63 H 0.6464 0.5603 0.2066 0.022 Uiso 1 1 calc R . .
C64 C 0.5808(3) 0.5070(2) 0.12969(19) 0.0204(10) Uani 1 1 d . . .
H64 H 0.6260 0.5271 0.1081 0.025 Uiso 1 1 calc R . .
C65 C 0.5036(3) 0.4585(2) 0.10413(19) 0.0204(10) Uani 1 1 d . . .
H65 H 0.4949 0.4439 0.0648 0.024 Uiso 1 1 calc R . .
C66 C 0.4373(3) 0.4306(2) 0.13658(18) 0.0136(9) Uani 1 1 d . . .
C67 C 0.3559(3) 0.3729(2) 0.10712(18) 0.0176(10) Uani 1 1 d . . .
C68 C 0.2522(3) 0.4006(2) 0.16458(18) 0.0169(9) Uani 1 1 d . . .
H68A H 0.3059 0.4385 0.1829 0.020 Uiso 1 1 calc R . .
H68B H 0.2272 0.3724 0.1954 0.020 Uiso 1 1 calc R . .
C69 C 0.2087(3) 0.2944(2) 0.10258(19) 0.0200(10) Uani 1 1 d . . .
H69A H 0.1812 0.2690 0.1338 0.024 Uiso 1 1 calc R . .
H69B H 0.2359 0.2637 0.0846 0.024 Uiso 1 1 calc R . .
C70 C 0.4259(3) 0.8634(2) 0.45652(19) 0.0222(10) Uani 1 1 d . . .
C71 C 0.3077(3) 0.9308(2) 0.4840(2) 0.0235(11) Uani 1 1 d . . .
C72 C 0.2484(3) 0.8206(3) 0.4139(2) 0.0256(11) Uani 1 1 d . . .
C73 C 0.2683(3) 1.0371(2) 0.38630(19) 0.0227(10) Uani 1 1 d . . .
C74 C 0.1982(3) 0.9309(2) 0.31359(19) 0.0197(10) Uani 1 1 d . . .
C75 C 0.3444(3) 1.0367(2) 0.2904(2) 0.0180(10) Uani 1 1 d . . .
C76 C 0.0254(3) 0.8143(3) 0.1597(2) 0.0272(11) Uani 1 1 d . . .
C77 C 0.0044(3) 0.9462(3) 0.1542(2) 0.0281(12) Uani 1 1 d . . .
C78 C -0.0426(3) 0.8680(3) 0.0625(2) 0.0302(12) Uani 1 1 d . . .
C79 C 0.1561(3) 1.0593(3) 0.0931(2) 0.0309(12) Uani 1 1 d . . .
C80 C 0.1058(3) 0.9770(3) 0.0016(2) 0.0267(11) Uani 1 1 d . . .
C81 C 0.2778(3) 1.0087(3) 0.0556(2) 0.0339(13) Uani 1 1 d . . .
C82 C 0.5297(3) 1.0095(2) 0.39090(18) 0.0179(10) Uani 1 1 d . . .
H82A H 0.5715 1.0578 0.3950 0.021 Uiso 1 1 calc R . .
H82B H 0.5588 0.9802 0.4152 0.021 Uiso 1 1 calc R . .
C83 C 0.4670(3) 0.9107(2) 0.32149(18) 0.0138(9) Uani 1 1 d . . .
H83A H 0.4976 0.8844 0.3481 0.017 Uiso 1 1 calc R . .
H83B H 0.4695 0.8963 0.2819 0.017 Uiso 1 1 calc R . .
C84 C 0.5458(3) 1.0297(2) 0.29234(18) 0.0138(9) Uani 1 1 d . . .
C85 C 0.5349(3) 1.0044(2) 0.23076(18) 0.0138(9) Uani 1 1 d . . .
C86 C 0.6066(3) 1.0310(2) 0.20328(19) 0.0155(9) Uani 1 1 d . . .
H86 H 0.6608 1.0622 0.2235 0.019 Uiso 1 1 calc R . .
C87 C 0.5981(3) 1.0115(2) 0.14637(18) 0.0169(9) Uani 1 1 d . . .
H87 H 0.6468 1.0281 0.1268 0.020 Uiso 1 1 calc R . .
C88 C 0.5172(3) 0.9671(2) 0.11782(18) 0.0162(9) Uani 1 1 d . . .
H88 H 0.5092 0.9531 0.0784 0.019 Uiso 1 1 calc R . .
C89 C 0.4481(3) 0.9437(2) 0.14844(17) 0.0133(9) Uani 1 1 d . . .
C90 C 0.3633(3) 0.8909(2) 0.11521(18) 0.0150(9) Uani 1 1 d . . .
C91 C 0.2631(3) 0.9036(2) 0.18297(18) 0.0197(10) Uani 1 1 d . . .
H91A H 0.3191 0.9337 0.2064 0.024 Uiso 1 1 calc R . .
H91B H 0.2361 0.8651 0.2066 0.024 Uiso 1 1 calc R . .
C92 C 0.2077(3) 0.8220(2) 0.09761(19) 0.0195(10) Uani 1 1 d . . .
H92A H 0.1771 0.7870 0.1226 0.023 Uiso 1 1 calc R . .
H92B H 0.2299 0.7973 0.0702 0.023 Uiso 1 1 calc R . .
Cl1 Cl 0.16973(9) 0.23837(7) 0.26033(7) 0.0431(4) Uani 1 1 d DU A .
Cl2 Cl 0.1459(6) 0.0909(2) 0.2639(6) 0.057(3) Uani 0.50(3) 1 d PD A 1
Cl2' Cl 0.1146(9) 0.0936(3) 0.2884(6) 0.070(3) Uani 0.50(3) 1 d PD A 2
Cl3 Cl 0.77868(13) 0.04711(10) 0.34411(8) 0.0688(5) Uani 1 1 d DU . .
Cl4 Cl 0.85150(13) 0.06582(16) 0.23870(10) 0.1073(9) Uani 1 1 d DU . .
Cl5 Cl 0.8407(3) 0.51221(18) 0.2350(4) 0.064(2) Uani 0.528(13) 1 d PDU B 3
Cl5' Cl 0.8774(6) 0.5345(5) 0.2055(3) 0.086(3) Uani 0.472(13) 1 d PDU B 4
Cl6 Cl 0.82109(9) 0.64852(8) 0.23901(7) 0.0487(4) Uani 1 1 d DU B .
Cl7 Cl 0.2296(4) 0.6580(3) 0.1590(2) 0.0763(13) Uani 0.768(10) 1 d PDU C 5
Cl8 Cl 0.1495(2) 0.6457(4) 0.26168(17) 0.1159(19) Uani 0.768(10) 1 d PDU C 5
C96 C 0.1418(8) 0.6090(6) 0.1920(4) 0.068(4) Uani 0.768(10) 1 d PDU C 5
Cl7' Cl 0.2472(11) 0.6861(7) 0.1709(8) 0.070(4) Uani 0.232(10) 1 d PDU C 6
Cl8' Cl 0.1261(10) 0.5911(10) 0.2385(8) 0.106(6) Uani 0.232(10) 1 d PDU C 6
C96' C 0.1523(18) 0.6122(16) 0.1698(7) 0.048(10) Uani 0.232(10) 1 d PD C 6
C93 C 0.0866(4) 0.1555(3) 0.2497(3) 0.0623(19) Uani 1 1 d DU . .
C94 C 0.8617(4) 0.0365(4) 0.3091(3) 0.075(2) Uani 1 1 d DU . .
H94A H 0.8577 -0.0136 0.3073 0.090 Uiso 1 1 calc R . .
H94B H 0.9206 0.0632 0.3314 0.090 Uiso 1 1 calc R . .
C95 C 0.9012(4) 0.6058(3) 0.2469(3) 0.067(2) Uani 1 1 d DU . .

loop_
_atom_site_aniso_label
_atom_site_aniso_U_11
_atom_site_aniso_U_22
_atom_site_aniso_U_33
_atom_site_aniso_U_23
_atom_site_aniso_U_13
_atom_site_aniso_U_12
Fe1 0.0149(3) 0.0166(3) 0.0261(4) -0.0062(3) 0.0029(3) 0.0038(3)
Fe2 0.0117(3) 0.0185(3) 0.0245(4) -0.0039(3) 0.0025(3) 0.0032(3)
Fe3 0.0173(3) 0.0148(3) 0.0155(3) 0.0014(3) 0.0020(3) 0.0064(3)
Fe4 0.0167(3) 0.0227(4) 0.0140(3) -0.0017(3) 0.0021(3) 0.0085(3)
Fe5 0.0159(3) 0.0146(3) 0.0195(3) -0.0019(3) 0.0014(3) 0.0020(3)
Fe6 0.0119(3) 0.0159(3) 0.0234(4) 0.0004(3) 0.0016(3) 0.0025(3)
Fe7 0.0185(4) 0.0155(3) 0.0168(3) 0.0011(3) 0.0040(3) 0.0071(3)
Fe8 0.0210(4) 0.0211(3) 0.0139(3) -0.0011(3) 0.0032(3) 0.0110(3)
Fe9 0.0148(3) 0.0147(3) 0.0140(3) 0.0004(3) 0.0036(3) 0.0016(3)
Fe10 0.0159(3) 0.0131(3) 0.0163(3) -0.0005(3) 0.0040(3) 0.0041(3)
Fe11 0.0143(3) 0.0238(4) 0.0230(4) -0.0041(3) -0.0003(3) 0.0088(3)
Fe12 0.0242(4) 0.0277(4) 0.0180(3) 0.0023(3) 0.0024(3) 0.0160(3)
Fe13 0.0184(4) 0.0171(3) 0.0142(3) 0.0000(3) 0.0029(3) 0.0032(3)
Fe14 0.0151(3) 0.0142(3) 0.0156(3) -0.0022(3) 0.0016(3) 0.0042(3)
Fe15 0.0125(3) 0.0189(3) 0.0239(4) 0.0015(3) 0.0022(3) 0.0040(3)
Fe16 0.0154(4) 0.0186(3) 0.0261(4) 0.0054(3) 0.0035(3) 0.0062(3)
S1 0.0143(6) 0.0185(6) 0.0188(6) -0.0032(5) -0.0031(5) 0.0034(5)
S2 0.0147(6) 0.0180(6) 0.0218(6) 0.0021(5) 0.0026(5) 0.0035(5)
S3 0.0144(6) 0.0144(5) 0.0140(5) -0.0011(4) -0.0004(4) 0.0069(4)
S4 0.0204(6) 0.0264(6) 0.0147(5) 0.0046(5) 0.0016(5) 0.0129(5)
S5 0.0134(6) 0.0155(5) 0.0213(6) 0.0040(5) 0.0018(5) 0.0034(4)
S6 0.0163(6) 0.0151(6) 0.0199(6) 0.0005(5) -0.0015(5) 0.0032(5)
S7 0.0171(6) 0.0158(5) 0.0149(5) 0.0004(4) 0.0022(4) 0.0096(5)
S8 0.0223(6) 0.0224(6) 0.0168(6) 0.0037(5) 0.0033(5) 0.0132(5)
S9 0.0173(6) 0.0133(5) 0.0158(5) -0.0048(4) 0.0023(5) 0.0002(4)
S10 0.0139(6) 0.0106(5) 0.0139(5) -0.0010(4) 0.0019(4) 0.0012(4)
S11 0.0166(6) 0.0172(6) 0.0191(6) -0.0040(5) 0.0012(5) 0.0077(5)
S12 0.0166(6) 0.0241(6) 0.0213(6) -0.0079(5) -0.0037(5) 0.0089(5)
S13 0.0165(6) 0.0171(6) 0.0157(6) -0.0054(4) 0.0000(5) 0.0013(5)
S14 0.0149(6) 0.0114(5) 0.0152(5) -0.0010(4) 0.0003(4) 0.0025(4)
S15 0.0140(6) 0.0192(6) 0.0228(6) -0.0036(5) 0.0022(5) 0.0057(5)
S16 0.0156(6) 0.0213(6) 0.0193(6) -0.0011(5) -0.0010(5) 0.0064(5)
O1 0.041(2) 0.044(2) 0.045(2) -0.0154(19) 0.0096(19) 0.018(2)
O2 0.020(2) 0.042(2) 0.050(2) -0.0152(19) -0.0065(19) 0.0103(18)
O3 0.040(2) 0.033(2) 0.063(3) 0.013(2) 0.018(2) 0.0017(19)
O4 0.041(2) 0.039(2) 0.034(2) -0.0202(18) 0.0022(19) 0.0004(19)
O5 0.063(3) 0.021(2) 0.066(3) -0.001(2) 0.010(2) 0.018(2)
O6 0.028(2) 0.057(3) 0.109(4) -0.042(3) 0.031(3) -0.003(2)
O7 0.0263(19) 0.0217(17) 0.0264(18) 0.0003(15) 0.0043(15) 0.0122(15)
O8 0.0162(19) 0.043(2) 0.033(2) -0.0025(17) 0.0005(16) 0.0107(17)
O9 0.039(2) 0.033(2) 0.045(2) 0.0196(19) 0.0106(19) 0.0109(18)
O10 0.031(2) 0.046(2) 0.0216(18) 0.0122(17) 0.0076(16) 0.0149(17)
O11 0.031(2) 0.034(2) 0.0230(19) -0.0008(17) 0.0079(16) -0.0054(18)
O12 0.032(2) 0.053(3) 0.051(2) 0.002(2) 0.0095(19) 0.025(2)
O13 0.0298(19) 0.0264(18) 0.0182(17) 0.0083(15) 0.0048(14) 0.0107(15)
O14 0.0228(18) 0.0285(18) 0.0216(17) 0.0038(14) 0.0028(14) 0.0193(15)
O15 0.027(2) 0.042(2) 0.050(2) -0.0312(19) 0.0161(19) -0.0117(17)
O16 0.053(3) 0.033(2) 0.028(2) -0.0015(17) -0.015(2) -0.0032(19)
O17 0.049(3) 0.022(2) 0.052(3) -0.0018(18) 0.000(2) 0.0123(18)
O18 0.023(2) 0.029(2) 0.054(3) 0.0049(18) -0.0157(19) 0.0047(17)
O19 0.036(2) 0.024(2) 0.059(3) 0.0137(19) 0.015(2) 0.0040(17)
O20 0.031(2) 0.037(2) 0.046(2) -0.0127(19) 0.0117(19) 0.0020(18)
O21 0.034(2) 0.0217(18) 0.0210(17) -0.0041(14) 0.0058(15) 0.0130(15)
O22 0.0188(19) 0.041(2) 0.037(2) 0.0031(17) 0.0025(17) 0.0074(17)
O23 0.042(2) 0.027(2) 0.039(2) 0.0120(18) 0.0134(18) 0.0079(17)
O24 0.044(3) 0.070(3) 0.043(2) 0.004(2) 0.012(2) 0.043(2)
O25 0.0192(18) 0.035(2) 0.0185(17) 0.0030(16) -0.0026(14) 0.0041(15)
O26 0.043(2) 0.031(2) 0.0238(19) -0.0006(16) 0.0110(17) 0.0054(19)
O27 0.0162(16) 0.0167(16) 0.0144(15) -0.0020(13) -0.0013(13) 0.0039(13)
O28 0.0306(19) 0.0192(17) 0.0241(17) 0.0035(14) 0.0080(15) 0.0172(15)
O29 0.031(2) 0.043(2) 0.0218(18) 0.0061(16) 0.0065(16) 0.0233(18)
O30 0.028(2) 0.0326(19) 0.0197(17) -0.0046(15) 0.0065(15) 0.0137(16)
O31 0.034(2) 0.033(2) 0.042(2) 0.0004(18) 0.0128(18) -0.0093(18)
O32 0.038(2) 0.037(2) 0.041(2) -0.0081(18) 0.0163(18) 0.0171(18)
O33 0.025(2) 0.040(2) 0.033(2) -0.0081(17) 0.0027(17) 0.0080(18)
O34 0.030(2) 0.0211(18) 0.0281(19) 0.0083(15) 0.0093(16) 0.0080(15)
O35 0.037(2) 0.050(3) 0.045(2) 0.018(2) 0.0149(19) 0.0186(19)
O36 0.039(2) 0.047(2) 0.061(3) -0.001(2) 0.013(2) 0.032(2)
O37 0.025(2) 0.039(2) 0.049(2) -0.0208(19) -0.0201(19) 0.0124(18)
O38 0.075(3) 0.042(3) 0.056(3) 0.010(2) 0.008(2) 0.040(2)
O39 0.071(3) 0.085(3) 0.026(2) -0.010(2) -0.015(2) 0.057(3)
O40 0.046(3) 0.075(3) 0.049(2) 0.042(2) 0.026(2) 0.040(2)
O41 0.0278(19) 0.0090(16) 0.0207(17) -0.0019(13) 0.0046(14) -0.0002(14)
O42 0.0272(19) 0.0205(17) 0.0158(16) -0.0017(13) 0.0062(14) 0.0128(14)
O43 0.035(2) 0.044(2) 0.0224(18) 0.0057(16) 0.0078(16) 0.0247(19)
O44 0.0183(18) 0.043(2) 0.0243(19) -0.0090(16) 0.0024(15) 0.0040(16)
O45 0.035(2) 0.032(2) 0.054(3) -0.0018(19) 0.012(2) -0.0102(19)
O46 0.029(2) 0.037(2) 0.041(2) -0.0158(18) 0.0058(17) 0.0123(17)
O47 0.0120(18) 0.039(2) 0.031(2) 0.0007(17) -0.0009(16) -0.0018(16)
O48 0.0255(19) 0.0176(17) 0.0241(18) 0.0032(15) 0.0066(15) 0.0058(14)
O49 0.041(2) 0.036(2) 0.047(2) 0.020(2) 0.0104(19) 0.0080(18)
O50 0.031(2) 0.050(3) 0.061(3) -0.011(2) 0.013(2) 0.022(2)
O51 0.021(2) 0.046(2) 0.049(2) 0.004(2) -0.0088(19) 0.0116(18)
O52 0.062(3) 0.022(2) 0.061(3) -0.0018(19) 0.005(2) 0.018(2)
O53 0.040(2) 0.050(3) 0.035(2) 0.0111(19) 0.0000(19) 0.021(2)
O54 0.028(2) 0.064(3) 0.115(4) 0.050(3) 0.032(3) 0.017(2)
O55 0.0223(18) 0.0268(18) 0.0178(17) -0.0091(14) 0.0035(14) 0.0049(14)
O56 0.0190(17) 0.0103(16) 0.0241(17) -0.0046(13) 0.0005(14) -0.0021(13)
N1 0.0076(18) 0.0140(18) 0.0175(19) -0.0026(15) -0.0059(15) 0.0003(15)
N2 0.0132(19) 0.0093(17) 0.0137(18) -0.0006(14) -0.0005(15) 0.0035(15)
N3 0.0120(19) 0.0172(19) 0.0173(19) 0.0012(15) -0.0006(15) 0.0087(16)
N4 0.016(2) 0.0144(19) 0.0181(19) 0.0016(15) 0.0011(16) 0.0048(16)
N5 0.017(2) 0.0136(18) 0.019(2) 0.0018(15) 0.0057(16) 0.0062(16)
N6 0.023(2) 0.022(2) 0.019(2) 0.0063(16) 0.0075(17) 0.0168(17)
N7 0.0137(19) 0.0104(18) 0.0162(19) -0.0027(15) 0.0028(15) 0.0006(15)
N8 0.0142(19) 0.0103(18) 0.0126(18) -0.0006(14) 0.0005(15) 0.0063(15)
N9 0.0111(19) 0.020(2) 0.0174(19) -0.0020(16) -0.0029(15) 0.0069(16)
N10 0.020(2) 0.0152(19) 0.0172(19) -0.0011(15) 0.0042(16) 0.0062(16)
N11 0.0120(19) 0.0137(19) 0.019(2) 0.0000(15) -0.0007(16) 0.0056(15)
N12 0.017(2) 0.018(2) 0.0173(19) -0.0032(16) -0.0010(16) 0.0070(16)
C1 0.018(3) 0.034(3) 0.030(3) 0.002(2) 0.002(2) 0.008(2)
C2 0.017(3) 0.029(3) 0.042(3) -0.005(2) 0.010(2) 0.006(2)
C3 0.021(3) 0.033(3) 0.037(3) -0.002(3) 0.008(2) 0.008(2)
C4 0.029(3) 0.019(3) 0.041(3) -0.009(2) 0.016(3) 0.002(2)
C5 0.027(3) 0.029(3) 0.047(3) -0.010(3) 0.009(3) 0.010(2)
C6 0.019(3) 0.028(3) 0.041(3) -0.022(2) 0.000(2) 0.003(2)
C7 0.017(2) 0.013(2) 0.023(2) 0.0037(19) 0.001(2) 0.0065(19)
C8 0.032(3) 0.022(3) 0.016(2) 0.002(2) 0.009(2) 0.010(2)
C9 0.024(3) 0.026(3) 0.033(3) 0.005(2) 0.006(2) 0.011(2)
C10 0.019(3) 0.030(3) 0.018(2) -0.008(2) 0.001(2) 0.010(2)
C11 0.026(3) 0.035(3) 0.013(2) 0.005(2) 0.009(2) 0.018(2)
C12 0.023(3) 0.025(3) 0.021(3) -0.005(2) 0.002(2) 0.006(2)
C13 0.022(3) 0.015(2) 0.025(3) -0.001(2) 0.000(2) 0.006(2)
C14 0.008(2) 0.019(2) 0.016(2) -0.0043(18) -0.0049(18) -0.0034(18)
C15 0.024(3) 0.010(2) 0.017(2) -0.0031(18) 0.002(2) 0.0042(19)
C16 0.013(2) 0.009(2) 0.013(2) -0.0031(17) -0.0028(18) 0.0026(17)
C17 0.024(3) 0.012(2) 0.018(2) -0.0001(18) 0.005(2) 0.0031(19)
C18 0.022(3) 0.014(2) 0.026(3) -0.0009(19) 0.009(2) 0.007(2)
C19 0.013(2) 0.012(2) 0.024(2) -0.0020(18) 0.0019(19) 0.0049(18)
C20 0.018(2) 0.006(2) 0.017(2) 0.0001(17) 0.0052(19) 0.0032(17)
C21 0.009(2) 0.013(2) 0.022(2) -0.0013(18) 0.0018(18) 0.0034(18)
C22 0.019(2) 0.011(2) 0.021(2) 0.0025(18) 0.0036(19) 0.0080(18)
C23 0.014(2) 0.021(2) 0.015(2) -0.0048(18) -0.0012(18) 0.0071(19)
C24 0.033(3) 0.024(3) 0.022(3) -0.009(2) 0.006(2) 0.004(2)
C25 0.032(3) 0.014(2) 0.028(3) -0.005(2) -0.003(2) -0.002(2)
C26 0.026(3) 0.026(3) 0.027(3) -0.001(2) -0.001(2) 0.010(2)
C27 0.025(3) 0.013(2) 0.042(3) 0.008(2) 0.004(3) 0.007(2)
C28 0.011(2) 0.027(3) 0.025(3) -0.002(2) -0.004(2) 0.001(2)
C29 0.015(3) 0.023(3) 0.032(3) -0.002(2) 0.005(2) -0.002(2)
C30 0.022(3) 0.011(2) 0.025(3) 0.004(2) 0.004(2) 0.0040(19)
C31 0.026(3) 0.021(2) 0.023(3) 0.004(2) 0.009(2) 0.007(2)
C32 0.031(3) 0.023(3) 0.023(3) 0.001(2) 0.007(2) 0.011(2)
C33 0.033(3) 0.038(3) 0.017(2) 0.000(2) 0.005(2) 0.018(3)
C34 0.015(2) 0.027(3) 0.021(3) -0.005(2) 0.001(2) 0.009(2)
C35 0.027(3) 0.028(3) 0.017(2) 0.002(2) 0.006(2) 0.015(2)
C36 0.009(2) 0.019(2) 0.026(2) 0.003(2) 0.0021(19) 0.0037(19)
C37 0.020(2) 0.016(2) 0.013(2) -0.0013(18) 0.0023(19) -0.0002(19)
C38 0.011(2) 0.012(2) 0.012(2) -0.0068(17) -0.0030(16) -0.0017(16)
C39 0.018(2) 0.006(2) 0.015(2) -0.0051(17) -0.0007(18) 0.0005(17)
C40 0.022(3) 0.012(2) 0.015(2) -0.0018(18) 0.0025(19) 0.0000(19)
C41 0.018(2) 0.017(2) 0.026(3) -0.001(2) 0.008(2) 0.0054(19)
C42 0.013(2) 0.006(2) 0.025(2) -0.0072(17) -0.0005(18) 0.0004(17)
C43 0.015(2) 0.0057(19) 0.016(2) -0.0065(16) -0.0016(17) -0.0006(16)
C44 0.011(2) 0.011(2) 0.019(2) -0.0023(18) -0.0028(18) -0.0004(18)
C45 0.015(2) 0.015(2) 0.020(2) -0.0005(18) 0.0012(19) 0.0071(19)
C46 0.019(2) 0.024(2) 0.015(2) -0.0009(19) -0.0005(19) 0.012(2)
C47 0.022(3) 0.021(2) 0.011(2) -0.0041(19) 0.005(2) 0.001(2)
C48 0.010(2) 0.021(2) 0.018(2) -0.001(2) -0.0026(19) 0.0021(19)
C49 0.025(3) 0.018(2) 0.018(2) -0.0033(19) 0.003(2) 0.002(2)
C50 0.027(3) 0.025(3) 0.029(3) 0.007(2) 0.013(2) 0.010(2)
C51 0.021(3) 0.027(3) 0.018(2) 0.002(2) 0.004(2) 0.010(2)
C52 0.014(2) 0.018(2) 0.025(3) -0.007(2) 0.000(2) 0.0078(19)
C53 0.019(3) 0.037(3) 0.040(3) 0.005(3) 0.007(2) 0.018(2)
C54 0.020(3) 0.037(3) 0.032(3) 0.000(2) 0.004(2) 0.011(2)
C55 0.015(3) 0.024(3) 0.036(3) -0.016(2) -0.009(2) 0.008(2)
C56 0.037(3) 0.036(3) 0.029(3) 0.004(2) 0.003(2) 0.016(3)
C57 0.040(3) 0.047(3) 0.028(3) 0.005(3) 0.004(3) 0.033(3)
C58 0.033(3) 0.045(3) 0.023(3) 0.017(2) 0.007(2) 0.026(3)
C59 0.009(2) 0.017(2) 0.016(2) -0.0003(18) -0.0010(18) -0.0007(18)
C60 0.012(2) 0.010(2) 0.018(2) -0.0001(17) 0.0033(18) 0.0012(17)
C61 0.010(2) 0.009(2) 0.0119(19) -0.0071(16) -0.0028(16) 0.0005(16)
C62 0.017(2) 0.010(2) 0.017(2) 0.0004(17) 0.0024(19) 0.0071(18)
C63 0.016(2) 0.011(2) 0.027(3) 0.0018(19) 0.008(2) 0.0017(18)
C64 0.024(3) 0.015(2) 0.024(2) 0.0009(19) 0.011(2) 0.004(2)
C65 0.033(3) 0.017(2) 0.015(2) -0.0007(19) 0.008(2) 0.011(2)
C66 0.014(2) 0.010(2) 0.018(2) 0.0011(17) 0.0023(18) 0.0055(18)
C67 0.020(2) 0.023(2) 0.016(2) 0.0061(19) 0.0038(19) 0.016(2)
C68 0.013(2) 0.023(2) 0.016(2) -0.0009(19) -0.0012(18) 0.0106(19)
C69 0.021(3) 0.016(2) 0.025(2) -0.0012(19) 0.004(2) 0.009(2)
C70 0.023(3) 0.021(2) 0.016(2) -0.0025(19) 0.003(2) -0.001(2)
C71 0.014(2) 0.028(3) 0.022(3) 0.003(2) -0.004(2) 0.001(2)
C72 0.032(3) 0.025(3) 0.024(3) 0.003(2) 0.013(2) 0.012(2)
C73 0.015(2) 0.027(3) 0.021(2) -0.007(2) -0.002(2) 0.003(2)
C74 0.025(3) 0.021(2) 0.017(2) 0.003(2) 0.007(2) 0.010(2)
C75 0.012(2) 0.014(2) 0.026(3) -0.008(2) -0.003(2) 0.0060(19)
C76 0.016(3) 0.035(3) 0.030(3) 0.003(2) 0.005(2) 0.007(2)
C77 0.014(3) 0.035(3) 0.034(3) 0.007(2) 0.004(2) 0.005(2)
C78 0.029(3) 0.023(3) 0.045(3) 0.011(2) 0.014(3) 0.014(2)
C79 0.028(3) 0.021(3) 0.041(3) 0.005(2) 0.005(2) 0.005(2)
C80 0.023(3) 0.026(3) 0.033(3) 0.013(2) 0.005(2) 0.010(2)
C81 0.025(3) 0.027(3) 0.051(3) 0.020(3) 0.007(3) 0.010(2)
C82 0.012(2) 0.016(2) 0.019(2) -0.0040(19) -0.0004(19) -0.0020(18)
C83 0.013(2) 0.007(2) 0.016(2) -0.0029(17) -0.0013(18) -0.0028(17)
C84 0.009(2) 0.011(2) 0.022(2) -0.0006(18) 0.0005(18) 0.0046(18)
C85 0.016(2) 0.009(2) 0.018(2) -0.0003(17) -0.0001(19) 0.0078(18)
C86 0.012(2) 0.009(2) 0.026(2) 0.0005(18) 0.0030(19) 0.0038(17)
C87 0.015(2) 0.017(2) 0.019(2) -0.0021(19) 0.0009(19) 0.0062(19)
C88 0.021(2) 0.016(2) 0.012(2) -0.0015(18) -0.0002(19) 0.0086(19)
C89 0.013(2) 0.012(2) 0.014(2) -0.0003(17) -0.0030(18) 0.0056(18)
C90 0.014(2) 0.016(2) 0.015(2) 0.0023(18) -0.0030(18) 0.0090(19)
C91 0.017(2) 0.029(3) 0.015(2) 0.003(2) 0.0026(19) 0.011(2)
C92 0.015(2) 0.019(2) 0.023(2) -0.0031(19) -0.0042(19) 0.0055(19)
Cl1 0.0235(7) 0.0305(7) 0.0718(10) 0.0020(7) 0.0009(7) 0.0072(6)
Cl2 0.059(4) 0.0259(18) 0.073(5) 0.006(2) -0.012(3) 0.0052(18)
Cl2' 0.081(5) 0.048(2) 0.066(5) 0.030(2) -0.007(4) 0.008(3)
Cl3 0.0790(13) 0.0649(12) 0.0552(11) -0.0152(9) 0.0063(10) 0.0153(10)
Cl4 0.0401(11) 0.183(3) 0.0904(16) -0.0159(17) 0.0192(11) 0.0191(14)
Cl5 0.057(3) 0.0326(18) 0.098(4) -0.011(2) -0.008(2) 0.0208(17)
Cl5' 0.108(5) 0.080(4) 0.078(4) -0.038(3) -0.001(4) 0.054(4)
Cl6 0.0285(8) 0.0358(8) 0.0768(11) -0.0129(7) -0.0040(7) 0.0101(6)
Cl7 0.083(3) 0.062(3) 0.081(2) 0.020(2) 0.004(2) 0.024(3)
Cl8 0.0452(17) 0.174(5) 0.106(3) -0.006(3) 0.0150(17) 0.001(2)
C96 0.067(7) 0.062(6) 0.068(7) -0.004(6) 0.001(6) 0.016(5)
Cl7' 0.074(7) 0.032(6) 0.082(8) 0.032(6) -0.027(6) 0.007(6)
Cl8' 0.094(8) 0.142(10) 0.136(10) 0.109(8) 0.090(7) 0.076(7)
C96' 0.011(13) 0.09(3) 0.039(19) -0.028(18) 0.006(13) 0.012(14)
C93 0.039(4) 0.033(3) 0.109(5) 0.000(3) 0.016(4) 0.002(3)
C94 0.048(4) 0.045(4) 0.116(6) 0.020(4) -0.023(4) 0.013(3)
C95 0.045(4) 0.046(4) 0.119(6) -0.001(4) 0.013(4) 0.027(3)

loop_
_atom_type_symbol
_atom_type_description
_atom_type_scat_dispersion_real
_atom_type_scat_dispersion_imag
_atom_type_scat_source
C C 0.0033 0.0016 'International Tables Vol C Tables 4.2.6.8 and 6.1.1.4'
H H 0.0000 0.0000 'International Tables Vol C Tables 4.2.6.8 and 6.1.1.4'
N N 0.0061 0.0033 'International Tables Vol C Tables 4.2.6.8 and 6.1.1.4'
O O 0.0106 0.0060 'International Tables Vol C Tables 4.2.6.8 and 6.1.1.4'
Cl Cl 0.1484 0.1585 'International Tables Vol C Tables 4.2.6.8 and 6.1.1.4'
S S 0.1246 0.1234 'International Tables Vol C Tables 4.2.6.8 and 6.1.1.4'
Fe Fe 0.3463 0.8444 'International Tables Vol C Tables 4.2.6.8 and 6.1.1.4'

loop_
_geom_angle_atom_site_label_1
_geom_angle_atom_site_label_2
_geom_angle_atom_site_label_3
_geom_angle
C4 Fe1 C5 92.4(2)
C4 Fe1 C6 98.5(2)
C5 Fe1 C6 98.9(2)
C4 Fe1 S2 156.04(15)
C5 Fe1 S2 86.87(18)
C6 Fe1 S2 105.23(17)
C4 Fe1 S1 85.88(16)
C5 Fe1 S1 155.95(16)
C6 Fe1 S1 105.10(17)
S2 Fe1 S1 85.13(5)
C4 Fe1 Fe2 100.88(15)
C5 Fe1 Fe2 101.10(16)
C6 Fe1 Fe2 151.36(15)
S2 Fe1 Fe2 55.99(4)
S1 Fe1 Fe2 55.96(4)
C2 Fe2 C1 99.9(2)
C2 Fe2 C3 90.6(2)
C1 Fe2 C3 100.5(2)
C2 Fe2 S2 157.67(15)
C1 Fe2 S2 102.23(16)
C3 Fe2 S2 88.35(17)
C2 Fe2 S1 87.93(16)
C1 Fe2 S1 99.88(16)
C3 Fe2 S1 159.46(16)
S2 Fe2 S1 85.30(5)
C2 Fe2 Fe1 102.87(15)
C1 Fe2 Fe1 145.78(16)
C3 Fe2 Fe1 104.38(15)
S2 Fe2 Fe1 56.02(4)
S1 Fe2 Fe1 56.20(4)
C8 Fe3 C9 90.3(2)
C8 Fe3 C7 100.1(2)
C9 Fe3 C7 99.8(2)
C8 Fe3 S4 156.00(15)
C9 Fe3 S4 87.43(17)
C7 Fe3 S4 103.86(15)
C8 Fe3 S3 87.33(15)
C9 Fe3 S3 155.93(16)
C7 Fe3 S3 104.21(14)
S4 Fe3 S3 85.12(6)
C8 Fe3 Fe4 101.14(15)
C9 Fe3 Fe4 101.17(16)
C7 Fe3 Fe4 149.92(14)
S4 Fe3 Fe4 56.09(4)
S3 Fe3 Fe4 56.02(4)
C10 Fe4 C12 92.4(2)
C10 Fe4 C11 100.4(2)
C12 Fe4 C11 97.0(2)
C10 Fe4 S3 156.48(15)
C12 Fe4 S3 88.48(15)
C11 Fe4 S3 102.84(14)
C10 Fe4 S4 87.03(14)
C12 Fe4 S4 163.23(16)
C11 Fe4 S4 99.56(14)
S3 Fe4 S4 85.49(5)
C10 Fe4 Fe3 101.26(15)
C12 Fe4 Fe3 107.54(15)
C11 Fe4 Fe3 146.29(13)
S3 Fe4 Fe3 56.37(4)
S4 Fe4 Fe3 56.34(4)
C26 Fe5 C24 99.9(2)
C26 Fe5 C25 89.1(2)
C24 Fe5 C25 98.2(2)
C26 Fe5 S6 155.20(16)
C24 Fe5 S6 104.88(16)
C25 Fe5 S6 87.62(16)
C26 Fe5 S5 88.10(16)
C24 Fe5 S5 105.87(16)
C25 Fe5 S5 155.86(17)
S6 Fe5 S5 85.00(5)
C26 Fe5 Fe6 100.28(16)
C24 Fe5 Fe6 152.29(15)
C25 Fe5 Fe6 100.87(17)
S6 Fe5 Fe6 56.42(4)
S5 Fe5 Fe6 56.22(4)
C27 Fe6 C28 91.2(2)
C27 Fe6 C29 99.2(2)
C28 Fe6 C29 99.7(2)
C27 Fe6 S5 154.26(16)
C28 Fe6 S5 87.16(15)
C29 Fe6 S5 106.35(16)
C27 Fe6 S6 88.06(15)
C28 Fe6 S6 160.52(15)
C29 Fe6 S6 99.60(15)
S5 Fe6 S6 85.09(5)
C27 Fe6 Fe5 99.45(16)
C28 Fe6 Fe5 104.72(15)
C29 Fe6 Fe5 148.72(15)
S5 Fe6 Fe5 56.45(4)
S6 Fe6 Fe5 56.32(4)
C31 Fe7 C32 91.4(2)
C31 Fe7 C30 97.8(2)
C32 Fe7 C30 100.9(2)
C31 Fe7 S7 86.81(15)
C32 Fe7 S7 154.15(15)
C30 Fe7 S7 104.93(14)
C31 Fe7 S8 158.53(15)
C32 Fe7 S8 87.08(16)
C30 Fe7 S8 103.48(15)
S7 Fe7 S8 85.35(6)
C31 Fe7 Fe8 103.44(15)
C32 Fe7 Fe8 99.54(15)
C30 Fe7 Fe8 149.99(15)
S7 Fe7 Fe8 56.13(4)
S8 Fe7 Fe8 55.90(4)
C35 Fe8 C33 100.0(2)
C35 Fe8 C34 100.7(2)
C33 Fe8 C34 91.0(2)
C35 Fe8 S8 98.98(15)
C33 Fe8 S8 160.91(17)
C34 Fe8 S8 87.08(14)
C35 Fe8 S7 99.67(15)
C33 Fe8 S7 89.54(15)
C34 Fe8 S7 159.26(16)
S8 Fe8 S7 85.69(5)
C35 Fe8 Fe7 143.57(14)
C33 Fe8 Fe7 105.94(16)
C34 Fe8 Fe7 103.92(15)
S8 Fe8 Fe7 56.40(4)
S7 Fe8 Fe7 56.19(4)
C48 Fe9 C49 91.3(2)
C48 Fe9 C47 98.92(19)
C49 Fe9 C47 100.2(2)
C48 Fe9 S9 87.19(14)
C49 Fe9 S9 160.04(15)
C47 Fe9 S9 99.67(15)
C48 Fe9 S10 160.21(14)
C49 Fe9 S10 89.45(15)
C47 Fe9 S10 100.39(14)
S9 Fe9 S10 85.40(5)
C48 Fe9 Fe10 104.77(14)
C49 Fe9 Fe10 104.99(15)
C47 Fe9 Fe10 144.66(13)
S9 Fe9 Fe10 56.47(4)
S10 Fe9 Fe10 56.10(4)
C51 Fe10 C50 91.2(2)
C51 Fe10 C52 97.9(2)
C50 Fe10 C52 100.99(19)
C51 Fe10 S10 86.82(15)
C50 Fe10 S10 153.09(15)
C52 Fe10 S10 105.87(14)
C51 Fe10 S9 158.59(15)
C50 Fe10 S9 87.16(17)
C52 Fe10 S9 103.38(15)
S10 Fe10 S9 85.10(5)
C51 Fe10 Fe9 103.40(15)
C50 Fe10 Fe9 98.50(15)
C52 Fe10 Fe9 150.68(14)
S10 Fe10 Fe9 56.19(4)
S9 Fe10 Fe9 55.90(4)
C55 Fe11 C54 90.6(2)
C55 Fe11 C53 99.4(2)
C54 Fe11 C53 99.7(2)
C55 Fe11 S11 154.66(17)
C54 Fe11 S11 87.71(17)
C53 Fe11 S11 105.84(17)
C55 Fe11 S12 88.07(15)
C54 Fe11 S12 160.35(16)
C53 Fe11 S12 99.89(15)
S11 Fe11 S12 85.15(5)
C55 Fe11 Fe12 99.87(17)
C54 Fe11 Fe12 104.66(16)
C53 Fe11 Fe12 148.62(15)
S11 Fe11 Fe12 56.39(4)
S12 Fe11 Fe12 56.39(4)
C56 Fe12 C58 99.8(2)
C56 Fe12 C57 90.3(2)
C58 Fe12 C57 98.5(2)
C56 Fe12 S11 87.37(17)
C58 Fe12 S11 106.17(17)
C57 Fe12 S11 155.23(17)
C56 Fe12 S12 155.54(17)
C58 Fe12 S12 104.64(17)
C57 Fe12 S12 87.33(18)
S11 Fe12 S12 84.73(5)
C56 Fe12 Fe11 100.59(17)
C58 Fe12 Fe11 151.94(15)
C57 Fe12 Fe11 100.45(18)
S11 Fe12 Fe11 55.96(4)
S12 Fe12 Fe11 56.12(4)
C71 Fe13 C70 102.5(2)
C71 Fe13 C72 91.8(2)
C70 Fe13 C72 98.2(2)
C71 Fe13 S14 156.67(15)
C70 Fe13 S14 100.53(15)
C72 Fe13 S14 88.64(15)
C71 Fe13 S13 87.39(15)
C70 Fe13 S13 98.18(15)
C72 Fe13 S13 163.35(16)
S14 Fe13 S13 85.61(5)
C71 Fe13 Fe14 101.92(15)
C70 Fe13 Fe14 143.24(14)
C72 Fe13 Fe14 108.04(16)
S14 Fe13 Fe14 56.09(4)
S13 Fe13 Fe14 56.05(4)
C73 Fe14 C74 91.1(2)
C73 Fe14 C75 99.5(2)
C74 Fe14 C75 100.16(19)
C73 Fe14 S14 156.97(15)
C74 Fe14 S14 87.30(14)
C75 Fe14 S14 103.36(13)
C73 Fe14 S13 86.64(15)
C74 Fe14 S13 155.31(14)
C75 Fe14 S13 104.46(14)
S14 Fe14 S13 85.36(5)
C73 Fe14 Fe13 102.16(15)
C74 Fe14 Fe13 100.83(14)
C75 Fe14 Fe13 149.33(13)
S14 Fe14 Fe13 55.80(4)
S13 Fe14 Fe13 55.93(4)
C78 Fe15 C77 90.3(2)
C78 Fe15 C76 99.6(2)
C77 Fe15 C76 100.4(2)
C78 Fe15 S16 87.78(16)
C77 Fe15 S16 159.13(16)
C76 Fe15 S16 100.42(16)
C78 Fe15 S15 157.30(16)
C77 Fe15 S15 88.82(16)
C76 Fe15 S15 102.87(16)
S16 Fe15 S15 85.05(5)
C78 Fe15 Fe16 102.44(15)
C77 Fe15 Fe16 104.23(15)
C76 Fe15 Fe16 146.62(15)
S16 Fe15 Fe16 56.12(4)
S15 Fe15 Fe16 56.00(4)
C80 Fe16 C79 91.7(2)
C80 Fe16 C81 98.6(2)
C79 Fe16 C81 98.7(2)
C80 Fe16 S15 156.25(15)
C79 Fe16 S15 87.23(17)
C81 Fe16 S15 104.99(18)
C80 Fe16 S16 86.73(16)
C79 Fe16 S16 156.31(16)
C81 Fe16 S16 104.96(17)
S15 Fe16 S16 84.91(6)
C80 Fe16 Fe15 101.19(15)
C79 Fe16 Fe15 101.54(16)
C81 Fe16 Fe15 151.12(15)
S15 Fe16 Fe15 56.03(5)
S16 Fe16 Fe15 55.86(4)
C13 S1 Fe2 109.18(15)
C13 S1 Fe1 111.49(15)
Fe2 S1 Fe1 67.85(4)
C14 S2 Fe2 111.58(15)
C14 S2 Fe1 111.10(14)
Fe2 S2 Fe1 67.99(5)
C22 S3 Fe4 111.43(15)
C22 S3 Fe3 111.88(13)
Fe4 S3 Fe3 67.61(5)
C23 S4 Fe4 109.70(14)
C23 S4 Fe3 110.90(14)
Fe4 S4 Fe3 67.58(4)
C37 S5 Fe6 112.93(15)
C37 S5 Fe5 111.83(14)
Fe6 S5 Fe5 67.33(5)
C36 S6 Fe5 111.81(14)
C36 S6 Fe6 108.83(15)
Fe5 S6 Fe6 67.26(4)
C45 S7 Fe8 110.91(15)
C45 S7 Fe7 111.87(14)
Fe8 S7 Fe7 67.68(5)
C46 S8 Fe8 109.31(14)
C46 S8 Fe7 111.13(14)
Fe8 S8 Fe7 67.71(4)
C59 S9 Fe9 108.73(14)
C59 S9 Fe10 111.21(14)
Fe9 S9 Fe10 67.63(5)
C60 S10 Fe10 111.74(14)
C60 S10 Fe9 111.67(15)
Fe10 S10 Fe9 67.71(4)
C68 S11 Fe11 112.78(15)
C68 S11 Fe12 111.93(14)
Fe11 S11 Fe12 67.65(5)
C69 S12 Fe11 109.37(15)
C69 S12 Fe12 111.38(15)
Fe11 S12 Fe12 67.49(5)
C82 S13 Fe13 109.91(15)
C82 S13 Fe14 110.91(15)
Fe13 S13 Fe14 68.01(5)
C83 S14 Fe13 109.71(14)
C83 S14 Fe14 111.24(14)
Fe13 S14 Fe14 68.11(4)
C91 S15 Fe16 111.63(14)
C91 S15 Fe15 112.60(16)
Fe16 S15 Fe15 67.97(5)
C92 S16 Fe15 108.78(15)
C92 S16 Fe16 112.68(15)
Fe15 S16 Fe16 68.02(5)
C15 N1 C14 128.1(4)
C15 N1 C13 117.4(4)
C14 N1 C13 114.5(3)
C20 N2 C16 117.3(3)
C21 N3 C23 118.6(3)
C21 N3 C22 126.8(3)
C23 N3 C22 114.6(3)
C38 N4 C37 126.7(4)
C38 N4 C36 118.0(3)
C37 N4 C36 114.4(3)
C43 N5 C39 117.1(3)
C44 N6 C45 126.7(4)
C44 N6 C46 118.3(3)
C45 N6 C46 114.9(3)
C61 N7 C59 118.4(3)
C61 N7 C60 127.4(3)
C59 N7 C60 114.1(3)
C66 N8 C62 117.7(3)
C67 N9 C68 126.6(4)
C67 N9 C69 117.2(4)
C68 N9 C69 115.5(3)
C84 N10 C83 126.6(4)
C84 N10 C82 118.7(4)
C83 N10 C82 114.6(3)
C89 N11 C85 116.7(4)
C90 N12 C91 127.4(4)
C90 N12 C92 117.7(4)
C91 N12 C92 114.8(3)
O1 C1 Fe2 175.9(5)
O2 C2 Fe2 179.3(5)
O3 C3 Fe2 178.8(5)
O4 C4 Fe1 178.7(5)
O5 C5 Fe1 178.8(5)
O6 C6 Fe1 178.5(5)
O7 C7 Fe3 179.8(5)
O8 C8 Fe3 178.1(4)
O9 C9 Fe3 178.5(5)
O10 C10 Fe4 177.7(4)
O11 C11 Fe4 177.1(4)
O12 C12 Fe4 178.7(5)
N1 C13 S1 114.6(3)
N1 C13 H13A 108.6
S1 C13 H13A 108.6
N1 C13 H13B 108.6
S1 C13 H13B 108.6
H13A C13 H13B 107.6
N1 C14 S2 115.2(3)
N1 C14 H14A 108.5
S2 C14 H14A 108.5
N1 C14 H14B 108.5
S2 C14 H14B 108.5
H14A C14 H14B 107.5
O13 C15 N1 119.7(4)
O13 C15 C16 117.8(4)
N1 C15 C16 122.5(4)
N2 C16 C17 123.1(4)
N2 C16 C15 121.0(4)
C17 C16 C15 115.7(4)
C16 C17 C18 119.1(4)
C16 C17 H17 120.4
C18 C17 H17 120.4
C19 C18 C17 118.3(4)
C19 C18 H18 120.8
C17 C18 H18 120.8
C18 C19 C20 119.0(4)
C18 C19 H19 120.5
C20 C19 H19 120.5
N2 C20 C19 123.2(4)
N2 C20 C21 120.1(3)
C19 C20 C21 116.6(4)
O14 C21 N3 121.0(4)
O14 C21 C20 118.5(4)
N3 C21 C20 120.4(4)
N3 C22 S3 113.6(3)
N3 C22 H22A 108.8
S3 C22 H22A 108.8
N3 C22 H22B 108.8
S3 C22 H22B 108.8
H22A C22 H22B 107.7
N3 C23 S4 115.6(3)
N3 C23 H23A 108.4
S4 C23 H23A 108.4
N3 C23 H23B 108.4
S4 C23 H23B 108.4
H23A C23 H23B 107.4
O15 C24 Fe5 178.9(5)
O16 C25 Fe5 178.7(5)
O17 C26 Fe5 177.2(5)
O18 C27 Fe6 178.7(5)
O19 C28 Fe6 179.2(5)
O20 C29 Fe6 177.4(4)
O21 C30 Fe7 178.1(4)
O22 C31 Fe7 179.2(5)
O23 C32 Fe7 177.0(4)
O24 C33 Fe8 178.8(5)
O25 C34 Fe8 178.1(4)
O26 C35 Fe8 174.3(4)
N4 C36 S6 115.9(3)
N4 C36 H36A 108.3
S6 C36 H36A 108.3
N4 C36 H36B 108.3
S6 C36 H36B 108.3
H36A C36 H36B 107.4
N4 C37 S5 114.7(3)
N4 C37 H37A 108.6
S5 C37 H37A 108.6
N4 C37 H37B 108.6
S5 C37 H37B 108.6
H37A C37 H37B 107.6
O27 C38 N4 120.5(4)
O27 C38 C39 117.4(4)
N4 C38 C39 121.9(4)
N5 C39 C40 122.8(4)
N5 C39 C38 120.4(4)
C40 C39 C38 116.6(4)
C41 C40 C39 118.9(4)
C41 C40 H40 120.5
C39 C40 H40 120.5
C42 C41 C40 118.9(4)
C42 C41 H41 120.5
C40 C41 H41 120.5
C41 C42 C43 119.1(4)
C41 C42 H42 120.5
C43 C42 H42 120.5
N5 C43 C42 123.1(4)
N5 C43 C44 119.7(4)
C42 C43 C44 117.1(4)
O28 C44 N6 121.1(4)
O28 C44 C43 118.3(4)
N6 C44 C43 120.4(4)
N6 C45 S7 113.8(3)
N6 C45 H45A 108.8
S7 C45 H45A 108.8
N6 C45 H45B 108.8
S7 C45 H45B 108.8
H45A C45 H45B 107.7
N6 C46 S8 114.7(3)
N6 C46 H46A 108.6
S8 C46 H46A 108.6
N6 C46 H46B 108.6
S8 C46 H46B 108.6
H46A C46 H46B 107.6
O29 C47 Fe9 175.2(4)
O30 C48 Fe9 177.7(4)
O31 C49 Fe9 179.0(4)
O32 C50 Fe10 178.2(4)
O33 C51 Fe10 178.9(4)
O34 C52 Fe10 178.7(4)
O35 C53 Fe11 177.2(5)
O36 C54 Fe11 179.1(5)
O37 C55 Fe11 179.4(5)
O38 C56 Fe12 178.5(5)
O39 C57 Fe12 178.3(5)
O40 C58 Fe12 178.7(4)
N7 C59 S9 115.2(3)
N7 C59 H59A 108.5
S9 C59 H59A 108.5
N7 C59 H59B 108.5
S9 C59 H59B 108.5
H59A C59 H59B 107.5
N7 C60 S10 114.2(3)
N7 C60 H60A 108.7
S10 C60 H60A 108.7
N7 C60 H60B 108.7
S10 C60 H60B 108.7
H60A C60 H60B 107.6
O41 C61 N7 121.7(4)
O41 C61 C62 117.5(4)
N7 C61 C62 120.7(3)
N8 C62 C63 123.2(4)
N8 C62 C61 120.5(4)
C63 C62 C61 116.3(4)
C64 C63 C62 117.9(4)
C64 C63 H63 121.1
C62 C63 H63 121.1
C65 C64 C63 119.6(4)
C65 C64 H64 120.2
C63 C64 H64 120.2
C64 C65 C66 119.2(4)
C64 C65 H65 120.4
C66 C65 H65 120.4
N8 C66 C65 122.5(4)
N8 C66 C67 120.6(4)
C65 C66 C67 116.7(4)
O42 C67 N9 121.2(4)
O42 C67 C66 117.6(4)
N9 C67 C66 121.1(4)
N9 C68 S11 114.1(3)
N9 C68 H68A 108.7
S11 C68 H68A 108.7
N9 C68 H68B 108.7
S11 C68 H68B 108.7
H68A C68 H68B 107.6
N9 C69 S12 115.1(3)
N9 C69 H69A 108.5
S12 C69 H69A 108.5
N9 C69 H69B 108.5
S12 C69 H69B 108.5
H69A C69 H69B 107.5
O43 C70 Fe13 174.0(4)
O44 C71 Fe13 177.9(4)
O45 C72 Fe13 178.7(5)
O46 C73 Fe14 178.3(4)
O47 C74 Fe14 178.4(4)
O48 C75 Fe14 178.9(4)
O49 C76 Fe15 176.6(4)
O50 C77 Fe15 178.8(5)
O51 C78 Fe15 178.6(4)
O52 C79 Fe16 178.9(5)
O53 C80 Fe16 177.9(5)
O54 C81 Fe16 177.6(6)
N10 C82 S13 115.3(3)
N10 C82 H82A 108.5
S13 C82 H82A 108.5
N10 C82 H82B 108.5
S13 C82 H82B 108.5
H82A C82 H82B 107.5
N10 C83 S14 114.7(3)
N10 C83 H83A 108.6
S14 C83 H83A 108.6
N10 C83 H83B 108.6
S14 C83 H83B 108.6
H83A C83 H83B 107.6
O56 C84 N10 121.7(4)
O56 C84 C85 117.8(4)
N10 C84 C85 120.5(4)
N11 C85 C86 123.4(4)
N11 C85 C84 119.3(4)
C86 C85 C84 117.2(4)
C87 C86 C85 118.9(4)
C87 C86 H86 120.5
C85 C86 H86 120.5
C86 C87 C88 119.0(4)
C86 C87 H87 120.5
C88 C87 H87 120.5
C87 C88 C89 118.4(4)
C87 C88 H88 120.8
C89 C88 H88 120.8
N11 C89 C88 123.5(4)
N11 C89 C90 121.1(4)
C88 C89 C90 115.2(4)
O55 C90 N12 119.6(4)
O55 C90 C89 117.1(4)
N12 C90 C89 123.2(4)
N12 C91 S15 114.3(3)
N12 C91 H91A 108.7
S15 C91 H91A 108.7
N12 C91 H91B 108.7
S15 C91 H91B 108.7
H91A C91 H91B 107.6
N12 C92 S16 113.8(3)
N12 C92 H92A 108.8
S16 C92 H92A 108.8
N12 C92 H92B 108.8
S16 C92 H92B 108.8
H92A C92 H92B 107.7
Cl7 C96 Cl8 111.1(6)
Cl7' C96' Cl8' 113.9(12)
Cl2' C93 Cl1 113.6(4)
Cl2' C93 Cl2 27.2(2)
Cl1 C93 Cl2 105.6(3)
Cl3 C94 Cl4 111.5(3)
Cl3 C94 H94A 109.3
Cl4 C94 H94A 109.3
Cl3 C94 H94B 109.3
Cl4 C94 H94B 109.3
H94A C94 H94B 108.0
Cl5' C95 Cl6 115.8(4)
Cl5' C95 Cl5 33.3(3)
Cl6 C95 Cl5 106.2(3)

loop_
_geom_bond_atom_site_label_1
_geom_bond_atom_site_label_2
_geom_bond_distance
Fe1 C4 1.801(6)
Fe1 C5 1.802(6)
Fe1 C6 1.808(5)
Fe1 S2 2.2489(14)
Fe1 S1 2.2559(13)
Fe1 Fe2 2.5144(10)
Fe2 C2 1.797(6)
Fe2 C1 1.803(5)
Fe2 C3 1.805(5)
Fe2 S2 2.2480(14)
Fe2 S1 2.2496(15)
Fe3 C8 1.797(5)
Fe3 C9 1.801(5)
Fe3 C7 1.802(4)
Fe3 S4 2.2623(16)
Fe3 S3 2.2628(13)
Fe3 Fe4 2.5126(12)
Fe4 C10 1.797(5)
Fe4 C12 1.800(5)
Fe4 C11 1.816(5)
Fe4 S3 2.2534(13)
Fe4 S4 2.2556(13)
Fe5 C26 1.796(5)
Fe5 C24 1.799(5)
Fe5 C25 1.804(5)
Fe5 S6 2.2603(13)
Fe5 S5 2.2624(13)
Fe5 Fe6 2.5049(11)
Fe6 C27 1.793(5)
Fe6 C28 1.795(5)
Fe6 C29 1.801(5)
Fe6 S5 2.2562(14)
Fe6 S6 2.2627(15)
Fe7 C31 1.792(5)
Fe7 C32 1.805(5)
Fe7 C30 1.809(5)
Fe7 S7 2.2587(13)
Fe7 S8 2.2637(16)
Fe7 Fe8 2.5147(12)
Fe8 C35 1.801(5)
Fe8 C33 1.802(5)
Fe8 C34 1.806(5)
Fe8 S8 2.2505(13)
Fe8 S7 2.2573(13)
Fe9 C48 1.799(5)
Fe9 C49 1.804(5)
Fe9 C47 1.807(5)
Fe9 S9 2.2535(15)
Fe9 S10 2.2599(13)
Fe9 Fe10 2.5167(11)
Fe10 C51 1.776(5)
Fe10 C50 1.803(5)
Fe10 C52 1.814(5)
Fe10 S10 2.2576(13)
Fe10 S9 2.2685(16)
Fe11 C55 1.795(5)
Fe11 C54 1.805(5)
Fe11 C53 1.804(5)
Fe11 S11 2.2496(16)
Fe11 S12 2.2565(14)
Fe11 Fe12 2.5109(12)
Fe12 C56 1.791(5)
Fe12 C58 1.798(5)
Fe12 C57 1.812(6)
Fe12 S11 2.2608(13)
Fe12 S12 2.2636(14)
Fe13 C71 1.800(5)
Fe13 C70 1.802(5)
Fe13 C72 1.805(5)
Fe13 S14 2.2496(13)
Fe13 S13 2.2546(15)
Fe13 Fe14 2.5237(11)
Fe14 C73 1.794(5)
Fe14 C74 1.811(5)
Fe14 C75 1.815(5)
Fe14 S14 2.2572(13)
Fe14 S13 2.2578(16)
Fe15 C78 1.782(6)
Fe15 C77 1.797(5)
Fe15 C76 1.820(5)
Fe15 S16 2.2484(14)
Fe15 S15 2.2537(16)
Fe15 Fe16 2.5191(12)
Fe16 C80 1.789(5)
Fe16 C79 1.800(5)
Fe16 C81 1.802(5)
Fe16 S15 2.2531(14)
Fe16 S16 2.2554(14)
S1 C13 1.833(5)
S2 C14 1.826(4)
S3 C22 1.848(4)
S4 C23 1.838(4)
S5 C37 1.839(4)
S6 C36 1.820(5)
S7 C45 1.838(4)
S8 C46 1.840(4)
S9 C59 1.836(4)
S10 C60 1.842(4)
S11 C68 1.845(4)
S12 C69 1.850(5)
S13 C82 1.837(4)
S14 C83 1.844(4)
S15 C91 1.844(4)
S16 C92 1.832(4)
O1 C1 1.138(6)
O2 C2 1.149(6)
O3 C3 1.138(6)
O4 C4 1.132(6)
O5 C5 1.146(6)
O6 C6 1.125(6)
O7 C7 1.146(5)
O8 C8 1.142(5)
O9 C9 1.143(5)
O10 C10 1.144(5)
O11 C11 1.145(6)
O12 C12 1.148(5)
O13 C15 1.225(5)
O14 C21 1.215(5)
O15 C24 1.158(6)
O16 C25 1.141(6)
O17 C26 1.135(6)
O18 C27 1.140(6)
O19 C28 1.144(5)
O20 C29 1.142(6)
O21 C30 1.137(5)
O22 C31 1.146(5)
O23 C32 1.137(5)
O24 C33 1.134(6)
O25 C34 1.139(5)
O26 C35 1.129(6)
O27 C38 1.227(5)
O28 C44 1.237(5)
O29 C47 1.142(5)
O30 C48 1.136(5)
O31 C49 1.144(5)
O32 C50 1.138(5)
O33 C51 1.149(5)
O34 C52 1.145(5)
O35 C53 1.148(6)
O36 C54 1.130(6)
O37 C55 1.136(5)
O38 C56 1.140(6)
O39 C57 1.124(6)
O40 C58 1.152(6)
O41 C61 1.223(5)
O42 C67 1.226(5)
O43 C70 1.144(5)
O44 C71 1.145(6)
O45 C72 1.138(6)
O46 C73 1.143(5)
O47 C74 1.132(5)
O48 C75 1.146(5)
O49 C76 1.128(6)
O50 C77 1.144(6)
O51 C78 1.165(6)
O52 C79 1.138(6)
O53 C80 1.140(6)
O54 C81 1.130(6)
O55 C90 1.230(5)
O56 C84 1.219(5)
N1 C15 1.379(5)
N1 C14 1.438(5)
N1 C13 1.441(5)
N2 C20 1.345(5)
N2 C16 1.346(5)
N3 C21 1.373(5)
N3 C23 1.435(5)
N3 C22 1.452(5)
N4 C38 1.368(5)
N4 C37 1.442(5)
N4 C36 1.459(5)
N5 C43 1.345(5)
N5 C39 1.354(5)
N6 C44 1.364(5)
N6 C45 1.440(5)
N6 C46 1.450(5)
N7 C61 1.363(5)
N7 C59 1.441(5)
N7 C60 1.447(5)
N8 C66 1.341(5)
N8 C62 1.344(5)
N9 C67 1.368(5)
N9 C68 1.437(5)
N9 C69 1.437(6)
N10 C84 1.366(5)
N10 C83 1.432(5)
N10 C82 1.438(5)
N11 C89 1.339(5)
N11 C85 1.352(5)
N12 C90 1.366(5)
N12 C91 1.449(5)
N12 C92 1.465(6)
C13 H13A 0.9900
C13 H13B 0.9900
C14 H14A 0.9900
C14 H14B 0.9900
C15 C16 1.517(6)
C16 C17 1.381(6)
C17 C18 1.392(6)
C17 H17 0.9500
C18 C19 1.385(6)
C18 H18 0.9500
C19 C20 1.386(6)
C19 H19 0.9500
C20 C21 1.506(6)
C22 H22A 0.9900
C22 H22B 0.9900
C23 H23A 0.9900
C23 H23B 0.9900
C36 H36A 0.9900
C36 H36B 0.9900
C37 H37A 0.9900
C37 H37B 0.9900
C38 C39 1.510(6)
C39 C40 1.388(6)
C40 C41 1.381(6)
C40 H40 0.9500
C41 C42 1.378(6)
C41 H41 0.9500
C42 C43 1.386(6)
C42 H42 0.9500
C43 C44 1.503(6)
C45 H45A 0.9900
C45 H45B 0.9900
C46 H46A 0.9900
C46 H46B 0.9900
C59 H59A 0.9900
C59 H59B 0.9900
C60 H60A 0.9900
C60 H60B 0.9900
C61 C62 1.515(6)
C62 C63 1.395(6)
C63 C64 1.393(6)
C63 H63 0.9500
C64 C65 1.361(6)
C64 H64 0.9500
C65 C66 1.400(6)
C65 H65 0.9500
C66 C67 1.515(6)
C68 H68A 0.9900
C68 H68B 0.9900
C69 H69A 0.9900
C69 H69B 0.9900
C82 H82A 0.9900
C82 H82B 0.9900
C83 H83A 0.9900
C83 H83B 0.9900
C84 C85 1.505(6)
C85 C86 1.385(6)
C86 C87 1.373(6)
C86 H86 0.9500
C87 C88 1.389(6)
C87 H87 0.9500
C88 C89 1.393(6)
C88 H88 0.9500
C89 C90 1.531(6)
C91 H91A 0.9900
C91 H91B 0.9900
C92 H92A 0.9900
C92 H92B 0.9900
Cl1 C93 1.772(5)
Cl2 C93 1.837(6)
Cl2' C93 1.678(7)
Cl3 C94 1.750(6)
Cl4 C94 1.770(6)
Cl5 C95 1.829(6)
Cl5' C95 1.638(6)
Cl6 C95 1.744(5)
Cl7 C96 1.761(8)
Cl8 C96 1.773(8)
Cl7' C96' 1.769(10)
Cl8' C96' 1.770(10)
C94 H94A 0.9900
C94 H94B 0.9900

loop_
_geom_torsion_atom_site_label_1
_geom_torsion_atom_site_label_2
_geom_torsion_atom_site_label_3
_geom_torsion_atom_site_label_4
_geom_torsion
C4 Fe1 Fe2 C2 -1.2(2)
C5 Fe1 Fe2 C2 93.5(2)
C6 Fe1 Fe2 C2 -133.1(4)
S2 Fe1 Fe2 C2 171.98(17)
S1 Fe1 Fe2 C2 -78.60(17)
C4 Fe1 Fe2 C1 129.3(3)
C5 Fe1 Fe2 C1 -136.0(3)
C6 Fe1 Fe2 C1 -2.6(5)
S2 Fe1 Fe2 C1 -57.5(3)
S1 Fe1 Fe2 C1 51.9(3)
C4 Fe1 Fe2 C3 -95.2(2)
C5 Fe1 Fe2 C3 -0.5(3)
C6 Fe1 Fe2 C3 132.9(4)
S2 Fe1 Fe2 C3 77.96(18)
S1 Fe1 Fe2 C3 -172.63(18)
C4 Fe1 Fe2 S2 -173.18(16)
C5 Fe1 Fe2 S2 -78.49(18)
C6 Fe1 Fe2 S2 54.9(4)
S1 Fe1 Fe2 S2 109.42(6)
C4 Fe1 Fe2 S1 77.40(16)
C5 Fe1 Fe2 S1 172.09(18)
C6 Fe1 Fe2 S1 -54.5(4)
S2 Fe1 Fe2 S1 -109.42(6)
C8 Fe3 Fe4 C10 -93.0(2)
C9 Fe3 Fe4 C10 -0.5(2)
C7 Fe3 Fe4 C10 132.9(3)
S4 Fe3 Fe4 C10 78.70(15)
S3 Fe3 Fe4 C10 -172.07(15)
C8 Fe3 Fe4 C12 3.1(2)
C9 Fe3 Fe4 C12 95.7(2)
C7 Fe3 Fe4 C12 -130.9(3)
S4 Fe3 Fe4 C12 174.86(16)
S3 Fe3 Fe4 C12 -75.91(16)
C8 Fe3 Fe4 C11 138.0(3)
C9 Fe3 Fe4 C11 -129.5(3)
C7 Fe3 Fe4 C11 3.9(4)
S4 Fe3 Fe4 C11 -50.3(3)
S3 Fe3 Fe4 C11 58.9(3)
C8 Fe3 Fe4 S3 79.05(15)
C9 Fe3 Fe4 S3 171.59(16)
C7 Fe3 Fe4 S3 -55.0(3)
S4 Fe3 Fe4 S3 -109.24(6)
C8 Fe3 Fe4 S4 -171.72(14)
C9 Fe3 Fe4 S4 -79.17(16)
C7 Fe3 Fe4 S4 54.2(3)
S3 Fe3 Fe4 S4 109.24(6)
C26 Fe5 Fe6 C27 -89.5(2)
C24 Fe5 Fe6 C27 134.3(4)
C25 Fe5 Fe6 C27 1.5(2)
S6 Fe5 Fe6 C27 81.25(15)
S5 Fe5 Fe6 C27 -170.18(15)
C26 Fe5 Fe6 C28 4.3(2)
C24 Fe5 Fe6 C28 -131.9(4)
C25 Fe5 Fe6 C28 95.3(2)
S6 Fe5 Fe6 C28 175.07(16)
S5 Fe5 Fe6 C28 -76.37(16)
C26 Fe5 Fe6 C29 144.5(3)
C24 Fe5 Fe6 C29 8.3(5)
C25 Fe5 Fe6 C29 -124.4(3)
S6 Fe5 Fe6 C29 -44.7(3)
S5 Fe5 Fe6 C29 63.8(3)
C26 Fe5 Fe6 S5 80.68(17)
C24 Fe5 Fe6 S5 -55.5(4)
C25 Fe5 Fe6 S5 171.70(15)
S6 Fe5 Fe6 S5 -108.57(6)
C26 Fe5 Fe6 S6 -170.75(16)
C24 Fe5 Fe6 S6 53.1(4)
C25 Fe5 Fe6 S6 -79.73(16)
S5 Fe5 Fe6 S6 108.57(6)
C31 Fe7 Fe8 C35 -132.2(3)
C32 Fe7 Fe8 C35 134.1(3)
C30 Fe7 Fe8 C35 1.8(4)
S7 Fe7 Fe8 C35 -55.5(2)
S8 Fe7 Fe8 C35 54.2(2)
C31 Fe7 Fe8 C33 1.6(2)
C32 Fe7 Fe8 C33 -92.1(2)
C30 Fe7 Fe8 C33 135.6(3)
S7 Fe7 Fe8 C33 78.38(17)
S8 Fe7 Fe8 C33 -171.95(17)
C31 Fe7 Fe8 C34 96.8(2)
C32 Fe7 Fe8 C34 3.0(2)
C30 Fe7 Fe8 C34 -129.3(3)
S7 Fe7 Fe8 C34 173.50(15)
S8 Fe7 Fe8 C34 -76.83(15)
C31 Fe7 Fe8 S8 173.58(15)
C32 Fe7 Fe8 S8 79.86(16)
C30 Fe7 Fe8 S8 -52.4(3)
S7 Fe7 Fe8 S8 -109.67(6)
C31 Fe7 Fe8 S7 -76.75(15)
C32 Fe7 Fe8 S7 -170.47(16)
C30 Fe7 Fe8 S7 57.2(3)
S8 Fe7 Fe8 S7 109.67(6)
C48 Fe9 Fe10 C51 -97.6(2)
C49 Fe9 Fe10 C51 -2.1(2)
C47 Fe9 Fe10 C51 131.9(3)
S9 Fe9 Fe10 C51 -173.96(15)
S10 Fe9 Fe10 C51 76.81(15)
C48 Fe9 Fe10 C50 -4.3(2)
C49 Fe9 Fe10 C50 91.1(2)
C47 Fe9 Fe10 C50 -134.8(3)
S9 Fe9 Fe10 C50 -80.70(17)
S10 Fe9 Fe10 C50 170.08(17)
C48 Fe9 Fe10 C52 127.0(3)
C49 Fe9 Fe10 C52 -137.6(3)
C47 Fe9 Fe10 C52 -3.5(4)
S9 Fe9 Fe10 C52 50.6(3)
S10 Fe9 Fe10 C52 -58.6(3)
C48 Fe9 Fe10 S10 -174.40(15)
C49 Fe9 Fe10 S10 -78.94(15)
C47 Fe9 Fe10 S10 55.1(2)
S9 Fe9 Fe10 S10 109.23(6)
C48 Fe9 Fe10 S9 76.37(15)
C49 Fe9 Fe10 S9 171.83(15)
C47 Fe9 Fe10 S9 -54.1(2)
S10 Fe9 Fe10 S9 -109.23(6)
C55 Fe11 Fe12 C56 90.9(2)
C54 Fe11 Fe12 C56 -2.4(2)
C53 Fe11 Fe12 C56 -142.1(4)
S11 Fe11 Fe12 C56 -79.48(18)
S12 Fe11 Fe12 C56 171.86(18)
C55 Fe11 Fe12 C58 -133.2(4)
C54 Fe11 Fe12 C58 133.5(4)
C53 Fe11 Fe12 C58 -6.1(5)
S11 Fe11 Fe12 C58 56.4(4)
S12 Fe11 Fe12 C58 -52.2(4)
C55 Fe11 Fe12 C57 -1.4(2)
C54 Fe11 Fe12 C57 -94.7(2)
C53 Fe11 Fe12 C57 125.7(4)
S11 Fe11 Fe12 C57 -171.76(16)
S12 Fe11 Fe12 C57 79.58(16)
C55 Fe11 Fe12 S11 170.36(15)
C54 Fe11 Fe12 S11 77.09(17)
C53 Fe11 Fe12 S11 -62.6(3)
S12 Fe11 Fe12 S11 -108.66(6)
C55 Fe11 Fe12 S12 -80.98(15)
C54 Fe11 Fe12 S12 -174.25(17)
C53 Fe11 Fe12 S12 46.1(3)
S11 Fe11 Fe12 S12 108.66(6)
C71 Fe13 Fe14 C73 1.2(2)
C70 Fe13 Fe14 C73 -129.5(3)
C72 Fe13 Fe14 C73 97.1(2)
S14 Fe13 Fe14 C73 172.64(16)
S13 Fe13 Fe14 C73 -77.40(16)
C71 Fe13 Fe14 C74 -92.3(2)
C70 Fe13 Fe14 C74 137.0(3)
C72 Fe13 Fe14 C74 3.6(2)
S14 Fe13 Fe14 C74 79.16(14)
S13 Fe13 Fe14 C74 -170.88(14)
C71 Fe13 Fe14 C75 135.3(3)
C70 Fe13 Fe14 C75 4.6(4)
C72 Fe13 Fe14 C75 -128.8(3)
S14 Fe13 Fe14 C75 -53.3(3)
S13 Fe13 Fe14 C75 56.7(3)
C71 Fe13 Fe14 S14 -171.47(15)
C70 Fe13 Fe14 S14 57.9(3)
C72 Fe13 Fe14 S14 -75.58(16)
S13 Fe13 Fe14 S14 109.96(6)
C71 Fe13 Fe14 S13 78.57(15)
C70 Fe13 Fe14 S13 -52.1(2)
C72 Fe13 Fe14 S13 174.46(15)
S14 Fe13 Fe14 S13 -109.96(6)
C78 Fe15 Fe16 C80 -0.5(2)
C77 Fe15 Fe16 C80 -94.0(2)
C76 Fe15 Fe16 C80 129.7(3)
S16 Fe15 Fe16 C80 78.21(17)
S15 Fe15 Fe16 C80 -172.67(17)
C78 Fe15 Fe16 C79 93.5(2)
C77 Fe15 Fe16 C79 0.0(2)
C76 Fe15 Fe16 C79 -136.3(3)
S16 Fe15 Fe16 C79 172.24(18)
S15 Fe15 Fe16 C79 -78.64(18)
C78 Fe15 Fe16 C81 -133.0(4)
C77 Fe15 Fe16 C81 133.5(4)
C76 Fe15 Fe16 C81 -2.8(5)
S16 Fe15 Fe16 C81 -54.3(4)
S15 Fe15 Fe16 C81 54.8(4)
C78 Fe15 Fe16 S15 172.18(16)
C77 Fe15 Fe16 S15 78.65(17)
C76 Fe15 Fe16 S15 -57.6(3)
S16 Fe15 Fe16 S15 -109.12(6)
C78 Fe15 Fe16 S16 -78.70(17)
C77 Fe15 Fe16 S16 -172.23(17)
C76 Fe15 Fe16 S16 51.5(3)
S15 Fe15 Fe16 S16 109.12(6)
C2 Fe2 S1 C13 -146.9(2)
C1 Fe2 S1 C13 -47.2(2)
C3 Fe2 S1 C13 126.8(5)
S2 Fe2 S1 C13 54.39(16)
Fe1 Fe2 S1 C13 106.08(16)
C2 Fe2 S1 Fe1 107.01(16)
C1 Fe2 S1 Fe1 -153.31(16)
C3 Fe2 S1 Fe1 20.8(5)
S2 Fe2 S1 Fe1 -51.69(5)
C4 Fe1 S1 C13 151.1(2)
C5 Fe1 S1 C13 -122.1(5)
C6 Fe1 S1 C13 53.4(2)
S2 Fe1 S1 C13 -51.09(16)
Fe2 Fe1 S1 C13 -102.77(16)
C4 Fe1 S1 Fe2 -106.08(15)
C5 Fe1 S1 Fe2 -19.3(4)
C6 Fe1 S1 Fe2 156.17(17)
S2 Fe1 S1 Fe2 51.68(5)
C2 Fe2 S2 C14 -125.9(4)
C1 Fe2 S2 C14 46.0(2)
C3 Fe2 S2 C14 146.5(2)
S1 Fe2 S2 C14 -53.09(15)
Fe1 Fe2 S2 C14 -104.93(15)
C2 Fe2 S2 Fe1 -21.0(4)
C1 Fe2 S2 Fe1 150.96(16)
C3 Fe2 S2 Fe1 -108.61(16)
S1 Fe2 S2 Fe1 51.84(4)
C4 Fe1 S2 C14 122.3(4)
C5 Fe1 S2 C14 -148.7(2)
C6 Fe1 S2 C14 -50.4(2)
S1 Fe1 S2 C14 53.97(16)
Fe2 Fe1 S2 C14 105.63(16)
C4 Fe1 S2 Fe2 16.7(4)
C5 Fe1 S2 Fe2 105.63(16)
C6 Fe1 S2 Fe2 -156.01(17)
S1 Fe1 S2 Fe2 -51.66(5)
C10 Fe4 S3 C22 125.6(4)
C12 Fe4 S3 C22 -142.0(2)
C11 Fe4 S3 C22 -45.1(2)
S4 Fe4 S3 C22 53.71(14)
Fe3 Fe4 S3 C22 105.74(15)
C10 Fe4 S3 Fe3 19.8(4)
C12 Fe4 S3 Fe3 112.31(16)
C11 Fe4 S3 Fe3 -150.82(15)
S4 Fe4 S3 Fe3 -52.02(5)
C8 Fe3 S3 C22 149.6(2)
C9 Fe3 S3 C22 -125.7(4)
C7 Fe3 S3 C22 49.8(2)
S4 Fe3 S3 C22 -53.24(16)
Fe4 Fe3 S3 C22 -105.09(16)
C8 Fe3 S3 Fe4 -105.35(14)
C9 Fe3 S3 Fe4 -20.6(4)
C7 Fe3 S3 Fe4 154.93(15)
S4 Fe3 S3 Fe4 51.85(4)
C10 Fe4 S4 C23 149.2(2)
C12 Fe4 S4 C23 -122.4(5)
C11 Fe4 S4 C23 49.1(2)
S3 Fe4 S4 C23 -53.14(15)
Fe3 Fe4 S4 C23 -105.20(15)
C10 Fe4 S4 Fe3 -105.63(15)
C12 Fe4 S4 Fe3 -17.2(5)
C11 Fe4 S4 Fe3 154.34(14)
S3 Fe4 S4 Fe3 52.06(4)
C8 Fe3 S4 C23 123.8(4)
C9 Fe3 S4 C23 -151.2(2)
C7 Fe3 S4 C23 -51.8(2)
S3 Fe3 S4 C23 51.67(16)
Fe4 Fe3 S4 C23 103.47(16)
C8 Fe3 S4 Fe4 20.3(4)
C9 Fe3 S4 Fe4 105.30(16)
C7 Fe3 S4 Fe4 -155.25(14)
S3 Fe3 S4 Fe4 -51.79(4)
C27 Fe6 S5 C37 127.9(4)
C28 Fe6 S5 C37 -145.1(2)
C29 Fe6 S5 C37 -45.8(2)
S6 Fe6 S5 C37 52.77(15)
Fe5 Fe6 S5 C37 105.12(15)
C27 Fe6 S5 Fe5 22.8(3)
C28 Fe6 S5 Fe5 109.76(16)
C29 Fe6 S5 Fe5 -150.94(15)
S6 Fe6 S5 Fe5 -52.35(5)
C26 Fe5 S5 C37 149.6(2)
C24 Fe5 S5 C37 49.8(2)
C25 Fe5 S5 C37 -127.0(4)
S6 Fe5 S5 C37 -54.27(16)
Fe6 Fe5 S5 C37 -106.71(16)
C26 Fe5 S5 Fe6 -103.71(16)
C24 Fe5 S5 Fe6 156.52(16)
C25 Fe5 S5 Fe6 -20.3(4)
S6 Fe5 S5 Fe6 52.44(5)
C26 Fe5 S6 C36 124.2(4)
C24 Fe5 S6 C36 -55.3(2)
C25 Fe5 S6 C36 -153.2(2)
S5 Fe5 S6 C36 49.80(16)
Fe6 Fe5 S6 C36 102.07(16)
C26 Fe5 S6 Fe6 22.1(4)
C24 Fe5 S6 Fe6 -157.38(16)
C25 Fe5 S6 Fe6 104.73(16)
S5 Fe5 S6 Fe6 -52.27(5)
C27 Fe6 S6 C36 150.9(2)
C28 Fe6 S6 C36 -120.9(5)
C29 Fe6 S6 C36 51.8(2)
S5 Fe6 S6 C36 -53.96(15)
Fe5 Fe6 S6 C36 -106.42(15)
C27 Fe6 S6 Fe5 -102.70(16)
C28 Fe6 S6 Fe5 -14.4(4)
C29 Fe6 S6 Fe5 158.25(16)
S5 Fe6 S6 Fe5 52.46(5)
C35 Fe8 S7 C45 44.3(2)
C33 Fe8 S7 C45 144.5(2)
C34 Fe8 S7 C45 -124.0(4)
S8 Fe8 S7 C45 -54.05(15)
Fe7 Fe8 S7 C45 -105.91(15)
C35 Fe8 S7 Fe7 150.25(15)
C33 Fe8 S7 Fe7 -109.63(17)
C34 Fe8 S7 Fe7 -18.1(4)
S8 Fe8 S7 Fe7 51.86(5)
C31 Fe7 S7 C45 -146.9(2)
C32 Fe7 S7 C45 126.5(4)
C30 Fe7 S7 C45 -49.7(2)
S8 Fe7 S7 C45 53.06(16)
Fe8 Fe7 S7 C45 104.53(16)
C31 Fe7 S7 Fe8 108.52(15)
C32 Fe7 S7 Fe8 22.0(4)
C30 Fe7 S7 Fe8 -154.20(15)
S8 Fe7 S7 Fe8 -51.47(4)
C35 Fe8 S8 C46 -45.2(2)
C33 Fe8 S8 C46 129.9(5)
C34 Fe8 S8 C46 -145.5(2)
S7 Fe8 S8 C46 53.93(16)
Fe7 Fe8 S8 C46 105.61(16)
C35 Fe8 S8 Fe7 -150.81(14)
C33 Fe8 S8 Fe7 24.3(5)
C34 Fe8 S8 Fe7 108.86(15)
S7 Fe8 S8 Fe7 -51.69(4)
C31 Fe7 S8 C46 -120.3(4)
C32 Fe7 S8 C46 153.4(2)
C30 Fe7 S8 C46 52.9(2)
S7 Fe7 S8 C46 -51.32(16)
Fe8 Fe7 S8 C46 -102.99(16)
C31 Fe7 S8 Fe8 -17.3(4)
C32 Fe7 S8 Fe8 -103.58(15)
C30 Fe7 S8 Fe8 155.93(14)
S7 Fe7 S8 Fe8 51.67(4)
C48 Fe9 S9 C59 144.3(2)
C49 Fe9 S9 C59 -129.6(4)
C47 Fe9 S9 C59 45.7(2)
S10 Fe9 S9 C59 -54.04(15)
Fe10 Fe9 S9 C59 -105.87(15)
C48 Fe9 S9 Fe10 -109.80(14)
C49 Fe9 S9 Fe10 -23.7(4)
C47 Fe9 S9 Fe10 151.62(14)
S10 Fe9 S9 Fe10 51.84(4)
C51 Fe10 S9 C59 118.6(4)
C50 Fe10 S9 C59 -155.5(2)
C52 Fe10 S9 C59 -54.8(2)
S10 Fe10 S9 C59 50.35(15)
Fe9 Fe10 S9 C59 102.29(15)
C51 Fe10 S9 Fe9 16.3(4)
C50 Fe10 S9 Fe9 102.26(15)
C52 Fe10 S9 Fe9 -157.11(14)
S10 Fe10 S9 Fe9 -51.94(4)
C51 Fe10 S10 C60 146.1(2)
C50 Fe10 S10 C60 -127.6(4)
C52 Fe10 S10 C60 48.8(2)
S9 Fe10 S10 C60 -53.74(15)
Fe9 Fe10 S10 C60 -105.43(16)
C51 Fe10 S10 Fe9 -108.45(14)
C50 Fe10 S10 Fe9 -22.1(4)
C52 Fe10 S10 Fe9 154.23(15)
S9 Fe10 S10 Fe9 51.70(4)
C48 Fe9 S10 C60 121.7(4)
C49 Fe9 S10 C60 -145.9(2)
C47 Fe9 S10 C60 -45.6(2)
S9 Fe9 S10 C60 53.39(14)
Fe10 Fe9 S10 C60 105.54(15)
C48 Fe9 S10 Fe10 16.2(4)
C49 Fe9 S10 Fe10 108.55(15)
C47 Fe9 S10 Fe10 -151.15(15)
S9 Fe9 S10 Fe10 -52.15(4)
C55 Fe11 S11 C68 -128.1(4)
C54 Fe11 S11 C68 145.3(2)
C53 Fe11 S11 C68 45.9(2)
S12 Fe11 S11 C68 -53.03(15)
Fe12 Fe11 S11 C68 -105.39(15)
C55 Fe11 S11 Fe12 -22.7(3)
C54 Fe11 S11 Fe12 -109.31(16)
C53 Fe11 S11 Fe12 151.28(16)
S12 Fe11 S11 Fe12 52.36(4)
C56 Fe12 S11 C68 -148.7(2)
C58 Fe12 S11 C68 -49.3(2)
C57 Fe12 S11 C68 126.3(4)
S12 Fe12 S11 C68 54.43(16)
Fe11 Fe12 S11 C68 106.61(16)
C56 Fe12 S11 Fe11 104.65(17)
C58 Fe12 S11 Fe11 -155.91(17)
C57 Fe12 S11 Fe11 19.7(4)
S12 Fe12 S11 Fe11 -52.18(5)
C55 Fe11 S12 C69 -151.0(2)
C54 Fe11 S12 C69 122.6(5)
C53 Fe11 S12 C69 -51.8(2)
S11 Fe11 S12 C69 53.46(16)
Fe12 Fe11 S12 C69 105.82(16)
C55 Fe11 S12 Fe12 103.21(17)
C54 Fe11 S12 Fe12 16.8(5)
C53 Fe11 S12 Fe12 -157.62(17)
S11 Fe11 S12 Fe12 -52.36(5)
C56 Fe12 S12 C69 -122.6(4)
C58 Fe12 S12 C69 54.5(2)
C57 Fe12 S12 C69 152.6(2)
S11 Fe12 S12 C69 -50.87(16)
Fe11 Fe12 S12 C69 -102.91(16)
C56 Fe12 S12 Fe11 -19.7(4)
C58 Fe12 S12 Fe11 157.41(17)
C57 Fe12 S12 Fe11 -104.48(16)
S11 Fe12 S12 Fe11 52.04(4)
C71 Fe13 S13 C82 148.5(2)
C70 Fe13 S13 C82 46.2(2)
C72 Fe13 S13 C82 -123.9(5)
S14 Fe13 S13 C82 -53.78(16)
Fe14 Fe13 S13 C82 -105.26(16)
C71 Fe13 S13 Fe14 -106.25(15)
C70 Fe13 S13 Fe14 151.50(14)
C72 Fe13 S13 Fe14 -18.7(5)
S14 Fe13 S13 Fe14 51.47(4)
C73 Fe14 S13 C82 -149.0(2)
C74 Fe14 S13 C82 125.7(4)
C75 Fe14 S13 C82 -50.0(2)
S14 Fe14 S13 C82 52.57(16)
Fe13 Fe14 S13 C82 103.82(16)
C73 Fe14 S13 Fe13 107.13(15)
C74 Fe14 S13 Fe13 21.9(3)
C75 Fe14 S13 Fe13 -153.87(14)
S14 Fe14 S13 Fe13 -51.26(4)
C71 Fe13 S14 C83 127.2(4)
C70 Fe13 S14 C83 -43.3(2)
C72 Fe13 S14 C83 -141.4(2)
S13 Fe13 S14 C83 54.26(14)
Fe14 Fe13 S14 C83 105.71(14)
C71 Fe13 S14 Fe14 21.5(4)
C70 Fe13 S14 Fe14 -148.97(15)
C72 Fe13 S14 Fe14 112.91(15)
S13 Fe13 S14 Fe14 -51.44(4)
C73 Fe14 S14 C83 -122.2(4)
C74 Fe14 S14 C83 151.4(2)
C75 Fe14 S14 C83 51.6(2)
S13 Fe14 S14 C83 -52.15(15)
Fe13 Fe14 S14 C83 -103.52(15)
C73 Fe14 S14 Fe13 -18.7(4)
C74 Fe14 S14 Fe13 -105.04(14)
C75 Fe14 S14 Fe13 155.15(14)
S13 Fe14 S14 Fe13 51.37(4)
C80 Fe16 S15 C91 124.7(4)
C79 Fe16 S15 C91 -147.5(2)
C81 Fe16 S15 C91 -49.3(2)
S16 Fe16 S15 C91 54.86(17)
Fe15 Fe16 S15 C91 106.59(17)
C80 Fe16 S15 Fe15 18.1(4)
C79 Fe16 S15 Fe15 105.90(16)
C81 Fe16 S15 Fe15 -155.87(18)
S16 Fe16 S15 Fe15 -51.73(5)
C78 Fe15 S15 C91 -125.4(4)
C77 Fe15 S15 C91 146.7(2)
C76 Fe15 S15 C91 46.3(2)
S16 Fe15 S15 C91 -53.27(15)
Fe16 Fe15 S15 C91 -105.21(15)
C78 Fe15 S15 Fe16 -20.1(4)
C77 Fe15 S15 Fe16 -108.09(16)
C76 Fe15 S15 Fe16 151.52(16)
S16 Fe15 S15 Fe16 51.94(4)
C78 Fe15 S16 C92 -145.8(2)
C77 Fe15 S16 C92 129.2(5)
C76 Fe15 S16 C92 -46.5(2)
S15 Fe15 S16 C92 55.74(16)
Fe16 Fe15 S16 C92 107.58(16)
C78 Fe15 S16 Fe16 106.60(16)
C77 Fe15 S16 Fe16 21.6(5)
C76 Fe15 S16 Fe16 -154.05(16)
S15 Fe15 S16 Fe16 -51.84(5)
C80 Fe16 S16 C92 152.1(2)
C79 Fe16 S16 C92 -121.2(5)
C81 Fe16 S16 C92 54.1(2)
S15 Fe16 S16 C92 -50.10(16)
Fe15 Fe16 S16 C92 -101.98(16)
C80 Fe16 S16 Fe15 -105.88(15)
C79 Fe16 S16 Fe15 -19.2(4)
C81 Fe16 S16 Fe15 156.06(18)
S15 Fe16 S16 Fe15 51.88(4)
C2 Fe2 C1 O1 121(7)
C3 Fe2 C1 O1 -147(7)
S2 Fe2 C1 O1 -56(7)
S1 Fe2 C1 O1 31(7)
Fe1 Fe2 C1 O1 -11(7)
C1 Fe2 C2 O2 149(39)
C3 Fe2 C2 O2 48(39)
S2 Fe2 C2 O2 -39(39)
S1 Fe2 C2 O2 -112(39)
Fe1 Fe2 C2 O2 -57(39)
C2 Fe2 C3 O3 -28(22)
C1 Fe2 C3 O3 -128(22)
S2 Fe2 C3 O3 130(22)
S1 Fe2 C3 O3 58(23)
Fe1 Fe2 C3 O3 76(22)
C5 Fe1 C4 O4 -129(23)
C6 Fe1 C4 O4 132(23)
S2 Fe1 C4 O4 -41(24)
S1 Fe1 C4 O4 27(23)
Fe2 Fe1 C4 O4 -27(23)
C4 Fe1 C5 O5 132(27)
C6 Fe1 C5 O5 -129(27)
S2 Fe1 C5 O5 -24(27)
S1 Fe1 C5 O5 46(27)
Fe2 Fe1 C5 O5 30(27)
C4 Fe1 C6 O6 -16(18)
C5 Fe1 C6 O6 -110(18)
S2 Fe1 C6 O6 161(18)
S1 Fe1 C6 O6 72(18)
Fe2 Fe1 C6 O6 116(18)
C8 Fe3 C7 O7 28(100)
C9 Fe3 C7 O7 -64(100)
S4 Fe3 C7 O7 -154(100)
S3 Fe3 C7 O7 117(100)
Fe4 Fe3 C7 O7 162(100)
C9 Fe3 C8 O8 -41(13)
C7 Fe3 C8 O8 -141(13)
S4 Fe3 C8 O8 43(13)
S3 Fe3 C8 O8 115(13)
Fe4 Fe3 C8 O8 60(13)
C8 Fe3 C9 O9 91(19)
C7 Fe3 C9 O9 -169(19)
S4 Fe3 C9 O9 -65(19)
S3 Fe3 C9 O9 7(19)
Fe4 Fe3 C9 O9 -10(19)
C12 Fe4 C10 O10 -128(11)
C11 Fe4 C10 O10 134(11)
S3 Fe4 C10 O10 -36(11)
S4 Fe4 C10 O10 35(11)
Fe3 Fe4 C10 O10 -20(11)
C10 Fe4 C11 O11 -144(9)
C12 Fe4 C11 O11 123(9)
S3 Fe4 C11 O11 33(9)
S4 Fe4 C11 O11 -55(9)
Fe3 Fe4 C11 O11 -14(9)
C10 Fe4 C12 O12 -137(21)
C11 Fe4 C12 O12 -37(21)
S3 Fe4 C12 O12 66(21)
S4 Fe4 C12 O12 135(20)
Fe3 Fe4 C12 O12 120(21)
C15 N1 C13 S1 -107.7(4)
C14 N1 C13 S1 69.9(4)
Fe2 S1 C13 N1 -70.4(3)
Fe1 S1 C13 N1 2.7(4)
C15 N1 C14 S2 110.9(4)
C13 N1 C14 S2 -66.4(4)
Fe2 S2 C14 N1 64.9(3)
Fe1 S2 C14 N1 -8.8(4)
C14 N1 C15 O13 -174.7(4)
C13 N1 C15 O13 2.6(6)
C14 N1 C15 C16 4.7(6)
C13 N1 C15 C16 -178.1(4)
C20 N2 C16 C17 0.3(6)
C20 N2 C16 C15 175.0(4)
O13 C15 C16 N2 -159.0(4)
N1 C15 C16 N2 21.7(6)
O13 C15 C16 C17 16.1(6)
N1 C15 C16 C17 -163.3(4)
N2 C16 C17 C18 -0.9(6)
C15 C16 C17 C18 -175.8(4)
C16 C17 C18 C19 0.3(6)
C17 C18 C19 C20 0.6(6)
C16 N2 C20 C19 0.7(6)
C16 N2 C20 C21 176.8(4)
C18 C19 C20 N2 -1.2(6)
C18 C19 C20 C21 -177.4(4)
C23 N3 C21 O14 0.9(6)
C22 N3 C21 O14 -179.7(4)
C23 N3 C21 C20 177.4(4)
C22 N3 C21 C20 -3.2(6)
N2 C20 C21 O14 -139.9(4)
C19 C20 C21 O14 36.5(6)
N2 C20 C21 N3 43.5(6)
C19 C20 C21 N3 -140.1(4)
C21 N3 C22 S3 -112.0(4)
C23 N3 C22 S3 67.4(4)
Fe4 S3 C22 N3 -66.5(3)
Fe3 S3 C22 N3 7.1(3)
C21 N3 C23 S4 109.7(4)
C22 N3 C23 S4 -69.8(4)
Fe4 S4 C23 N3 68.5(3)
Fe3 S4 C23 N3 -4.2(3)
C26 Fe5 C24 O15 45(31)
C25 Fe5 C24 O15 -46(31)
S6 Fe5 C24 O15 -136(31)
S5 Fe5 C24 O15 135(31)
Fe6 Fe5 C24 O15 -179(100)
C26 Fe5 C25 O16 34(24)
C24 Fe5 C25 O16 134(24)
S6 Fe5 C25 O16 -121(24)
S5 Fe5 C25 O16 -49(24)
Fe6 Fe5 C25 O16 -66(24)
C24 Fe5 C26 O17 -177(100)
C25 Fe5 C26 O17 -79(10)
S6 Fe5 C26 O17 4(10)
S5 Fe5 C26 O17 77(10)
Fe6 Fe5 C26 O17 22(10)
C28 Fe6 C27 O18 -76(23)
C29 Fe6 C27 O18 -176(100)
S5 Fe6 C27 O18 10(23)
S6 Fe6 C27 O18 84(23)
Fe5 Fe6 C27 O18 29(23)
C27 Fe6 C28 O19 78(38)
C29 Fe6 C28 O19 178(100)
S5 Fe6 C28 O19 -76(38)
S6 Fe6 C28 O19 -10(38)
Fe5 Fe6 C28 O19 -22(38)
C27 Fe6 C29 O20 -66(10)
C28 Fe6 C29 O20 -159(10)
S5 Fe6 C29 O20 111(10)
S6 Fe6 C29 O20 23(10)
Fe5 Fe6 C29 O20 60(10)
C31 Fe7 C30 O21 1(12)
C32 Fe7 C30 O21 94(12)
S7 Fe7 C30 O21 -88(12)
S8 Fe7 C30 O21 -176(100)
Fe8 Fe7 C30 O21 -134(11)
C32 Fe7 C31 O22 133(31)
C30 Fe7 C31 O22 -126(31)
S7 Fe7 C31 O22 -21(31)
S8 Fe7 C31 O22 47(31)
Fe8 Fe7 C31 O22 33(31)
C31 Fe7 C32 O23 -107(9)
C30 Fe7 C32 O23 154(9)
S7 Fe7 C32 O23 -22(9)
S8 Fe7 C32 O23 51(9)
Fe8 Fe7 C32 O23 -4(9)
C35 Fe8 C33 O24 -140(23)
C34 Fe8 C33 O24 -39(23)
S8 Fe8 C33 O24 45(23)
S7 Fe8 C33 O24 120(23)
Fe7 Fe8 C33 O24 66(23)
C35 Fe8 C34 O25 -137(12)
C33 Fe8 C34 O25 123(12)
S8 Fe8 C34 O25 -38(12)
S7 Fe8 C34 O25 32(13)
Fe7 Fe8 C34 O25 16(12)
C33 Fe8 C35 O26 -118(4)
C34 Fe8 C35 O26 149(4)
S8 Fe8 C35 O26 60(4)
S7 Fe8 C35 O26 -27(4)
Fe7 Fe8 C35 O26 17(5)
C38 N4 C36 S6 99.9(4)
C37 N4 C36 S6 -70.2(4)
Fe5 S6 C36 N4 -1.3(3)
Fe6 S6 C36 N4 71.0(3)
C38 N4 C37 S5 -104.9(4)
C36 N4 C37 S5 64.1(4)
Fe6 S5 C37 N4 -63.6(3)
Fe5 S5 C37 N4 10.1(4)
C37 N4 C38 O27 164.5(4)
C36 N4 C38 O27 -4.2(6)
C37 N4 C38 C39 -19.7(6)
C36 N4 C38 C39 171.6(4)
C43 N5 C39 C40 1.0(6)
C43 N5 C39 C38 -173.9(4)
O27 C38 C39 N5 154.0(4)
N4 C38 C39 N5 -22.0(6)
O27 C38 C39 C40 -21.3(6)
N4 C38 C39 C40 162.8(4)
N5 C39 C40 C41 -0.1(6)
C38 C39 C40 C41 175.0(4)
C39 C40 C41 C42 0.2(6)
C40 C41 C42 C43 -1.2(6)
C39 N5 C43 C42 -2.1(6)
C39 N5 C43 C44 -177.3(4)
C41 C42 C43 N5 2.2(6)
C41 C42 C43 C44 177.5(4)
C45 N6 C44 O28 -178.3(4)
C46 N6 C44 O28 -0.5(6)
C45 N6 C44 C43 5.7(7)
C46 N6 C44 C43 -176.5(4)
N5 C43 C44 O28 139.4(4)
C42 C43 C44 O28 -36.1(6)
N5 C43 C44 N6 -44.5(6)
C42 C43 C44 N6 140.0(4)
C44 N6 C45 S7 109.8(4)
C46 N6 C45 S7 -68.1(4)
Fe8 S7 C45 N6 66.7(3)
Fe7 S7 C45 N6 -6.8(4)
C44 N6 C46 S8 -108.1(4)
C45 N6 C46 S8 70.0(4)
Fe8 S8 C46 N6 -68.6(3)
Fe7 S8 C46 N6 4.2(3)
C48 Fe9 C47 O29 -140(5)
C49 Fe9 C47 O29 127(5)
S9 Fe9 C47 O29 -52(5)
S10 Fe9 C47 O29 35(5)
Fe10 Fe9 C47 O29 -9(5)
C49 Fe9 C48 O30 -155(10)
C47 Fe9 C48 O30 105(10)
S9 Fe9 C48 O30 5(10)
S10 Fe9 C48 O30 -63(10)
Fe10 Fe9 C48 O30 -49(10)
C48 Fe9 C49 O31 -2(34)
C47 Fe9 C49 O31 97(34)
S9 Fe9 C49 O31 -88(34)
S10 Fe9 C49 O31 -162(100)
Fe10 Fe9 C49 O31 -108(34)
C51 Fe10 C50 O32 63(16)
C52 Fe10 C50 O32 161(16)
S10 Fe10 C50 O32 -22(16)
S9 Fe10 C50 O32 -96(16)
Fe9 Fe10 C50 O32 -41(16)
C50 Fe10 C51 O33 -146(20)
C52 Fe10 C51 O33 113(20)
S10 Fe10 C51 O33 7(20)
S9 Fe10 C51 O33 -61(20)
Fe9 Fe10 C51 O33 -47(20)
C51 Fe10 C52 O34 53(21)
C50 Fe10 C52 O34 -40(21)
S10 Fe10 C52 O34 142(21)
S9 Fe10 C52 O34 -130(21)
Fe9 Fe10 C52 O34 -171(100)
C55 Fe11 C53 O35 38(8)
C54 Fe11 C53 O35 130(8)
S11 Fe11 C53 O35 -140(8)
S12 Fe11 C53 O35 -52(8)
Fe12 Fe11 C53 O35 -89(8)
C55 Fe11 C54 O36 -71(36)
C53 Fe11 C54 O36 -170(100)
S11 Fe11 C54 O36 84(36)
S12 Fe11 C54 O36 15(37)
Fe12 Fe11 C54 O36 30(36)
C54 Fe11 C55 O37 73(56)
C53 Fe11 C55 O37 173(100)
S11 Fe11 C55 O37 -13(56)
S12 Fe11 C55 O37 -88(56)
Fe12 Fe11 C55 O37 -32(56)
C58 Fe12 C56 O38 149(18)
C57 Fe12 C56 O38 50(18)
S11 Fe12 C56 O38 -105(18)
S12 Fe12 C56 O38 -34(18)
Fe11 Fe12 C56 O38 -50(18)
C56 Fe12 C57 O39 -61(18)
C58 Fe12 C57 O39 -161(18)
S11 Fe12 C57 O39 24(18)
S12 Fe12 C57 O39 95(18)
Fe11 Fe12 C57 O39 40(18)
C56 Fe12 C58 O40 -69(24)
C57 Fe12 C58 O40 22(24)
S11 Fe12 C58 O40 -159(24)
S12 Fe12 C58 O40 112(24)
Fe11 Fe12 C58 O40 155(23)
C61 N7 C59 S9 104.2(4)
C60 N7 C59 S9 -71.1(4)
Fe9 S9 C59 N7 70.9(3)
Fe10 S9 C59 N7 -1.7(3)
C61 N7 C60 S10 -108.1(4)
C59 N7 C60 S10 66.7(4)
Fe10 S10 C60 N7 8.5(3)
Fe9 S10 C60 N7 -65.2(3)
C59 N7 C61 O41 2.4(6)
C60 N7 C61 O41 177.1(4)
C59 N7 C61 C62 178.3(3)
C60 N7 C61 C62 -7.0(6)
C66 N8 C62 C63 1.4(6)
C66 N8 C62 C61 179.1(3)
O41 C61 C62 N8 -143.2(4)
N7 C61 C62 N8 40.8(6)
O41 C61 C62 C63 34.6(5)
N7 C61 C62 C63 -141.5(4)
N8 C62 C63 C64 -0.6(6)
C61 C62 C63 C64 -178.3(4)
C62 C63 C64 C65 -0.7(6)
C63 C64 C65 C66 1.1(6)
C62 N8 C66 C65 -1.0(6)
C62 N8 C66 C67 174.0(3)
C64 C65 C66 N8 -0.2(6)
C64 C65 C66 C67 -175.4(4)
C68 N9 C67 O42 -164.0(4)
C69 N9 C67 O42 5.9(6)
C68 N9 C67 C66 19.8(6)
C69 N9 C67 C66 -170.3(4)
N8 C66 C67 O42 -151.8(4)
C65 C66 C67 O42 23.5(6)
N8 C66 C67 N9 24.5(6)
C65 C66 C67 N9 -160.2(4)
C67 N9 C68 S11 104.6(4)
C69 N9 C68 S11 -65.4(4)
Fe11 S11 C68 N9 64.1(3)
Fe12 S11 C68 N9 -9.9(4)
C67 N9 C69 S12 -101.3(4)
C68 N9 C69 S12 69.7(4)
Fe11 S12 C69 N9 -69.5(3)
Fe12 S12 C69 N9 3.2(3)
C71 Fe13 C70 O43 -148(4)
C72 Fe13 C70 O43 119(4)
S14 Fe13 C70 O43 28(4)
S13 Fe13 C70 O43 -59(4)
Fe14 Fe13 C70 O43 -17(4)
C70 Fe13 C71 O44 152(12)
C72 Fe13 C71 O44 -109(12)
S14 Fe13 C71 O44 -18(12)
S13 Fe13 C71 O44 54(12)
Fe14 Fe13 C71 O44 0(12)
C71 Fe13 C72 O45 -119(18)
C70 Fe13 C72 O45 -16(18)
S14 Fe13 C72 O45 84(18)
S13 Fe13 C72 O45 154(18)
Fe14 Fe13 C72 O45 138(18)
C74 Fe14 C73 O46 81(15)
C75 Fe14 C73 O46 -178(100)
S14 Fe14 C73 O46 -4(15)
S13 Fe14 C73 O46 -74(15)
Fe13 Fe14 C73 O46 -20(15)
C73 Fe14 C74 O47 -17(17)
C75 Fe14 C74 O47 -117(17)
S14 Fe14 C74 O47 140(17)
S13 Fe14 C74 O47 67(17)
Fe13 Fe14 C74 O47 85(17)
C73 Fe14 C75 O48 117(20)
C74 Fe14 C75 O48 -150(20)
S14 Fe14 C75 O48 -61(20)
S13 Fe14 C75 O48 28(20)
Fe13 Fe14 C75 O48 -18(20)
C78 Fe15 C76 O49 126(8)
C77 Fe15 C76 O49 -142(8)
S16 Fe15 C76 O49 36(8)
S15 Fe15 C76 O49 -51(8)
Fe16 Fe15 C76 O49 -5(8)
C78 Fe15 C77 O50 -75(24)
C76 Fe15 C77 O50 -175(100)
S16 Fe15 C77 O50 9(24)
S15 Fe15 C77 O50 82(24)
Fe16 Fe15 C77 O50 28(24)
C77 Fe15 C78 O51 69(20)
C76 Fe15 C78 O51 169(100)
S16 Fe15 C78 O51 -91(20)
S15 Fe15 C78 O51 -19(21)
Fe16 Fe15 C78 O51 -36(20)
C80 Fe16 C79 O52 140(26)
C81 Fe16 C79 O52 -121(26)
S15 Fe16 C79 O52 -16(26)
S16 Fe16 C79 O52 55(26)
Fe15 Fe16 C79 O52 39(26)
C79 Fe16 C80 O53 -125(13)
C81 Fe16 C80 O53 136(13)
S15 Fe16 C80 O53 -38(14)
S16 Fe16 C80 O53 31(13)
Fe15 Fe16 C80 O53 -23(13)
C80 Fe16 C81 O54 99(13)
C79 Fe16 C81 O54 6(13)
S15 Fe16 C81 O54 -84(13)
S16 Fe16 C81 O54 -172(100)
Fe15 Fe16 C81 O54 -128(13)
C84 N10 C82 S13 112.2(4)
C83 N10 C82 S13 -68.2(4)
Fe13 S13 C82 N10 67.1(3)
Fe14 S13 C82 N10 -6.2(4)
C84 N10 C83 S14 -111.7(4)
C82 N10 C83 S14 68.6(4)
Fe13 S14 C83 N10 -68.4(3)
Fe14 S14 C83 N10 5.0(3)
C83 N10 C84 O56 -179.9(4)
C82 N10 C84 O56 -0.3(6)
C83 N10 C84 C85 -2.4(6)
C82 N10 C84 C85 177.2(4)
C89 N11 C85 C86 1.4(6)
C89 N11 C85 C84 176.6(3)
O56 C84 C85 N11 -135.9(4)
N10 C84 C85 N11 46.4(5)
O56 C84 C85 C86 39.6(5)
N10 C84 C85 C86 -138.1(4)
N11 C85 C86 C87 -2.1(6)
C84 C85 C86 C87 -177.3(4)
C85 C86 C87 C88 1.6(6)
C86 C87 C88 C89 -0.6(6)
C85 N11 C89 C88 -0.3(6)
C85 N11 C89 C90 175.1(3)
C87 C88 C89 N11 0.0(6)
C87 C88 C89 C90 -175.8(4)
C91 N12 C90 O55 -175.7(4)
C92 N12 C90 O55 1.6(6)
C91 N12 C90 C89 3.3(6)
C92 N12 C90 C89 -179.4(3)
N11 C89 C90 O55 -161.9(4)
C88 C89 C90 O55 13.9(5)
N11 C89 C90 N12 19.0(6)
C88 C89 C90 N12 -165.2(4)
C90 N12 C91 S15 112.5(4)
C92 N12 C91 S15 -64.9(4)
Fe16 S15 C91 N12 -11.0(4)
Fe15 S15 C91 N12 63.2(3)
C90 N12 C92 S16 -106.5(4)
C91 N12 C92 S16 71.1(4)
Fe15 S16 C92 N12 -72.5(3)
Fe16 S16 C92 N12 0.9(4)
